data_4324243
loop_
_publ_author_name
'Zhong Sun'
'Hui Wang'
'Hong-Ge-Er Tong'
'Shao-Fan Sun'

_publ_contact_author
;
    Zhong Sun
    College of Chemistry and Chemical Engineering
    Inner Mongolia University
    235 West University Road
    Hohhot 010021
    P. R. China
;
_publ_contact_author_email cesz2008@126.com
_publ_contact_author_fax +86-471-4992981
_publ_contact_author_phone +86-471-4990061-60318
_publ_section_title
;
 A Giant Polyaluminum Species S-Al32 and Two Aluminum Polyoxocations
 Involving Coordination by Sulfate Ions S-Al32 and S-K-Al13
;
_journal_name_full 'Inorganic Chemistry'
_journal_page_first 559
_journal_page_last 564
_journal_paper_doi 10.1021/ic101875r
_journal_volume 50
_journal_year 2011
_chemical_formula_sum 'Al13 H55 O56 S3'
_chemical_formula_weight 1398.36
_chemical_name_common 'polyaluminum sulphate'
_chemical_name_systematic 'polyaluminum sulphate'
_space_group_IT_number 13
_symmetry_cell_setting monoclinic
_symmetry_space_group_name_Hall '-P 2yc'
_symmetry_space_group_name_H-M 'P 1 2/c 1'
_atom_sites_solution_hydrogens geom
_atom_sites_solution_primary direct
_atom_sites_solution_secondary difmap
_audit_creation_method SHELXL-97
_cell_angle_alpha 90.00
_cell_angle_beta 122.99(2)
_cell_angle_gamma 90.00
_cell_formula_units_Z 4
_cell_length_a 20.799(7)
_cell_length_b 11.637(4)
_cell_length_c 22.864(6)
_cell_measurement_reflns_used 8053
_cell_measurement_temperature 296(2)
_cell_measurement_theta_max 25.00
_cell_measurement_theta_min 2.47
_cell_volume 4642(3)
_computing_cell_refinement 'Bruker SMART'
_computing_data_collection 'Bruker SMART'
_computing_data_reduction 'Bruker SAINT'
_computing_molecular_graphics 'Bruker SHELXTL'
_computing_publication_material 'Bruker SHELXTL'
_computing_structure_refinement 'SHELXL-97 (Sheldrick, 2008)'
_computing_structure_solution 'SHELXS-97 (Sheldrick, 2008)'
_diffrn_ambient_temperature 296(2)
_diffrn_measured_fraction_theta_full 0.999
_diffrn_measured_fraction_theta_max 0.999
_diffrn_measurement_device_type 'CCD area detector'
_diffrn_measurement_method 'phi and omega scans'
_diffrn_radiation_monochromator graphite
_diffrn_radiation_source 'fine-focus sealed tube'
_diffrn_radiation_type MoK\a
_diffrn_radiation_wavelength 0.71073
_diffrn_reflns_av_R_equivalents 0.0995
_diffrn_reflns_av_sigmaI/netI 0.1579
_diffrn_reflns_limit_h_max 24
_diffrn_reflns_limit_h_min -20
_diffrn_reflns_limit_k_max 13
_diffrn_reflns_limit_k_min -13
_diffrn_reflns_limit_l_max 13
_diffrn_reflns_limit_l_min -27
_diffrn_reflns_number 22636
_diffrn_reflns_theta_full 25.00
_diffrn_reflns_theta_max 25.00
_diffrn_reflns_theta_min 1.17
_exptl_absorpt_coefficient_mu 0.554
_exptl_absorpt_correction_T_max 0.9166
_exptl_absorpt_correction_T_min 0.8973
_exptl_absorpt_correction_type multi-scan
_exptl_absorpt_process_details SADABS-2008
_exptl_crystal_colour colourless
_exptl_crystal_density_diffrn 2.001
_exptl_crystal_density_meas ?
_exptl_crystal_description prism
_exptl_crystal_F_000 2880
_exptl_crystal_size_max 0.20
_exptl_crystal_size_mid 0.18
_exptl_crystal_size_min 0.16
_refine_diff_density_max 0.911
_refine_diff_density_min -0.558
_refine_diff_density_rms 0.119
_refine_ls_extinction_method none
_refine_ls_goodness_of_fit_ref 1.059
_refine_ls_hydrogen_treatment constr
_refine_ls_matrix_type full
_refine_ls_number_parameters 670
_refine_ls_number_reflns 8183
_refine_ls_number_restraints 206
_refine_ls_restrained_S_all 1.089
_refine_ls_R_factor_all 0.2210
_refine_ls_R_factor_gt 0.0904
_refine_ls_shift/su_max 0.000
_refine_ls_shift/su_mean 0.000
_refine_ls_structure_factor_coef Fsqd
_refine_ls_weighting_details 'calc w=1/[\s^2^(Fo^2^)+(0.0450P)^2^+0.0000P] where P=(Fo^2^+2Fc^2^)/3'
_refine_ls_weighting_scheme calc
_refine_ls_wR_factor_gt 0.1378
_refine_ls_wR_factor_ref 0.1649
_reflns_number_gt 3736
_reflns_number_total 8183
_reflns_threshold_expression >2sigma(I)
_cod_data_source_file ic101875r_si_001_1.cif
_cod_data_source_block Al52H220O224S12
_cod_depositor_comments
;
The following automatic conversions were performed:

'_exptl_crystal_density_meas' value 'none' was changed to '?' - the
value is perceived as not measured.

Automatic conversion script
Id: cif_fix_values 3008 2015-01-20 13:52:24Z robertas 

2017-09-03
Z value and formula fixed to values more according to usual
chemical conventions.                 miguel
;
_cod_original_formula_sum 'Al52 H220 O224 S12'
_cod_original_formula_weight 5593.44
_cod_original_formula_units_Z 1
_cod_original_sg_symbol_H-M 'P 2/c'
_cod_database_code 4324243

loop_
_symmetry_equiv_pos_as_xyz
'x, y, z'
'-x, y, -z+1/2'
'-x, -y, -z'
'x, -y, z-1/2'

loop_
_atom_site_label
_atom_site_type_symbol
_atom_site_fract_x
_atom_site_fract_y
_atom_site_fract_z
_atom_site_U_iso_or_equiv
_atom_site_adp_type
_atom_site_occupancy
_atom_site_symmetry_multiplicity
_atom_site_calc_flag
_atom_site_refinement_flags
_atom_site_disorder_assembly
_atom_site_disorder_group
Al1 Al 0.5000 0.5965(2) 0.7500 0.0080(5) Uani 1 2 d S . .
Al2 Al 0.55954(13) 0.51009(19) 0.64333(11) 0.0148(6) Uani 1 1 d . . .
Al3 Al 0.44432(15) 0.6877(2) 0.58767(12) 0.0230(7) Uani 1 1 d . C .
Al4 Al 0.43983(16) 0.8698(2) 0.67519(13) 0.0293(5) Uani 1 1 d . . .
Al5 Al 0.32297(16) 0.6860(2) 0.61779(13) 0.0293(5) Uani 1 1 d . . .
Al6 Al 0.32071(13) 0.50881(19) 0.70554(11) 0.0136(6) Uani 1 1 d . . .
Al7 Al 0.44020(13) 0.32691(19) 0.76560(11) 0.0144(6) Uani 1 1 d . . .
Al8 Al 0.0000 0.8022(2) 0.2500 0.0080(5) Uani 1 2 d S . .
Al9 Al 0.05959(14) 0.5299(2) 0.23495(12) 0.0227(7) Uani 1 1 d . . .
Al10 Al 0.17685(13) 0.71104(19) 0.29357(11) 0.0171(6) Uani 1 1 d . . .
Al11 Al 0.17764(12) 0.88961(18) 0.38350(11) 0.0106(5) Uani 1 1 d . . .
Al12 Al 0.05859(13) 1.07409(18) 0.32451(11) 0.0142(6) Uani 1 1 d . . .
Al13 Al 0.05640(13) 0.89211(19) 0.41400(11) 0.0158(6) Uani 1 1 d . . .
Al14 Al -0.05853(14) 0.7126(2) 0.35732(12) 0.0229(7) Uani 1 1 d . . .
O1 O 0.4388(3) 0.6863(4) 0.6732(2) 0.0219(8) Uani 1 1 d . . .
O2 O 0.4392(3) 0.5054(4) 0.7665(2) 0.0189(9) Uani 1 1 d . . .
O3 O 0.4553(3) 0.5292(4) 0.5868(2) 0.0219(8) Uani 1 1 d . . .
H3 H 0.4220 0.4802 0.5662 0.026 Uiso 1 1 calc R . .
O4 O 0.3144(3) 0.5302(4) 0.6220(2) 0.0219(8) Uani 1 1 d . . .
H4 H 0.3091 0.4814 0.5938 0.026 Uiso 1 1 calc R . .
O5 O 0.4523(3) 0.3139(4) 0.6889(2) 0.0174(13) Uani 1 1 d . . .
H5 H 0.4196 0.3050 0.6474 0.021 Uiso 1 1 calc R . .
O6 O 0.5514(3) 0.6697(4) 0.6384(2) 0.0189(9) Uani 1 1 d . . .
H6 H 0.5852 0.7186 0.6540 0.023 Uiso 1 1 calc R . .
O7 O 0.3162(3) 0.6673(4) 0.6947(3) 0.0324(11) Uani 1 1 d . . .
H7 H 0.3122 0.7167 0.7181 0.039 Uiso 1 1 calc R . .
O8 O 0.4521(3) 0.8785(4) 0.7615(3) 0.0324(11) Uani 1 1 d . . .
H8 H 0.4189 0.8847 0.7703 0.039 Uiso 1 1 calc R . .
O9 O 0.4435(3) 0.8491(5) 0.5968(3) 0.0368(11) Uani 1 1 d . . .
H9 H 0.4445 0.8985 0.5718 0.044 Uiso 1 1 calc R . .
O10 O 0.3365(3) 0.8440(4) 0.6255(3) 0.0300(10) Uani 1 1 d . . .
H10 H 0.3027 0.8929 0.6096 0.036 Uiso 1 1 calc R . .
O11 O 0.3333(3) 0.5117(4) 0.7949(3) 0.0300(10) Uani 1 1 d . . .
H11 H 0.3002 0.5133 0.8040 0.036 Uiso 1 1 calc R . .
O12 O 0.3368(3) 0.6820(4) 0.5404(3) 0.0368(11) Uani 1 1 d . . .
H12 H 0.3045 0.6787 0.4984 0.044 Uiso 1 1 calc R . .
O13 O 0.3362(3) 0.3506(4) 0.7099(3) 0.0319(15) Uani 1 1 d . . .
H13 H 0.3030 0.3010 0.6907 0.038 Uiso 1 1 calc R . .
O14 O 0.4427(3) 0.3508(4) 0.8488(2) 0.0224(14) Uani 1 1 d . . .
H14 H 0.4444 0.3020 0.8755 0.027 Uiso 1 1 calc R . .
O15 O 0.2096(3) 0.4887(5) 0.6608(3) 0.0378(16) Uani 1 1 d . . .
H15B H 0.2001 0.4205 0.6616 0.045 Uiso 1 1 calc R . .
H15A H 0.1882 0.5505 0.6449 0.045 Uiso 1 1 d R . .
O16 O 0.2127(3) 0.7041(5) 0.5541(3) 0.0437(18) Uani 1 1 d . . .
H16B H 0.1914 0.6888 0.5745 0.052 Uiso 1 1 calc R . .
H16A H 0.2018 0.7267 0.5157 0.052 Uiso 1 1 d R . .
O17 O 0.5703(4) 0.5024(4) 0.5640(3) 0.0519(14) Uani 1 1 d . . .
H17B H 0.6094 0.4668 0.5750 0.062 Uiso 1 1 calc R . .
H17A H 0.5368 0.5405 0.5313 0.062 Uiso 1 1 d R . .
O18 O 0.4276(3) 0.1602(4) 0.7714(3) 0.0362(16) Uani 1 1 d . . .
H18B H 0.4653 0.1346 0.8070 0.043 Uiso 1 1 calc R . .
H18A H 0.3868 0.1394 0.7368 0.043 Uiso 1 1 d R . .
O19 O 0.4272(4) 1.0345(4) 0.6589(3) 0.0519(14) Uani 1 1 d . . .
H19B H 0.4333 1.0512 0.6273 0.062 Uiso 1 1 calc R . .
H19A H 0.4157 1.0650 0.6842 0.062 Uiso 1 1 d R . .
O20 O 0.4370(3) 0.7132(5) 0.4973(3) 0.0435(18) Uani 1 1 d D . .
H20 H 0.4180 0.6619 0.4680 0.052 Uiso 0.50 1 calc PR A 1
O21 O 0.0617(3) 0.8930(4) 0.3276(2) 0.0175(12) Uani 1 1 d . . .
O22 O -0.0615(3) 0.7078(4) 0.2661(2) 0.0157(13) Uani 1 1 d . . .
O23 O 0.1861(3) 0.8698(4) 0.3065(2) 0.0190(9) Uani 1 1 d . . .
H23 H 0.1923 0.9187 0.2842 0.023 Uiso 1 1 calc R . .
O24 O 0.0467(3) 1.0893(4) 0.2374(2) 0.0190(9) Uani 1 1 d . . .
H24 H 0.0797 1.1001 0.2288 0.023 Uiso 1 1 calc R . .
O25 O -0.0501(3) 0.8695(4) 0.3675(2) 0.0204(9) Uani 1 1 d . . .
H25 H -0.0841 0.9175 0.3550 0.024 Uiso 1 1 calc R . .
O26 O 0.1814(3) 0.7262(4) 0.3784(2) 0.0204(9) Uani 1 1 d . . .
H26 H 0.1842 0.6766 0.4052 0.024 Uiso 1 1 calc R . .
O27 O 0.0478(3) 0.7297(4) 0.4133(2) 0.0240(14) Uani 1 1 d . . .
H27 H 0.0815 0.6807 0.4323 0.029 Uiso 1 1 calc R . .
O28 O -0.0455(3) 0.5192(4) 0.1895(3) 0.0322(11) Uani 1 1 d . . .
H28 H -0.0778 0.5118 0.1477 0.039 Uiso 1 1 calc R . .
O29 O -0.0538(3) 0.5530(4) 0.3480(2) 0.0322(11) Uani 1 1 d . . .
H29 H -0.0500 0.5034 0.3752 0.039 Uiso 1 1 calc R . .
O30 O 0.1646(3) 0.8843(4) 0.4599(2) 0.0239(10) Uani 1 1 d . . .
H30 H 0.1973 0.8799 0.5017 0.029 Uiso 1 1 calc R . .
O31 O 0.1652(3) 0.5542(4) 0.2896(2) 0.0239(10) Uani 1 1 d . . .
H31 H 0.1991 0.5055 0.3079 0.029 Uiso 1 1 calc R . .
O32 O 0.1650(3) 1.0485(4) 0.3725(2) 0.0224(13) Uani 1 1 d . . .
H32 H 0.1987 1.0971 0.3857 0.027 Uiso 1 1 calc R . .
O33 O 0.0528(3) 1.0503(4) 0.4019(2) 0.0204(13) Uani 1 1 d . . .
H33 H 0.0494 1.0995 0.4257 0.024 Uiso 1 1 calc R . .
O34 O -0.1664(3) 0.7163(4) 0.2940(2) 0.0267(14) Uani 1 1 d . . .
H34 H -0.2000 0.7193 0.3024 0.032 Uiso 1 1 calc R . .
O35 O 0.0667(3) 0.9119(4) 0.5039(2) 0.0286(15) Uani 1 1 d . . .
H35B H 0.0251 0.9008 0.4990 0.034 Uiso 1 1 calc R . .
H35A H 0.1086 0.9399 0.5325 0.034 Uiso 1 1 d R . .
O36 O 0.2885(3) 0.9024(4) 0.4506(2) 0.0281(10) Uani 1 1 d . . .
H36B H 0.2993 0.9684 0.4654 0.034 Uiso 1 1 calc R . .
H36A H 0.3091 0.8405 0.4538 0.034 Uiso 1 1 d R . .
O37 O 0.2895(3) 0.6936(4) 0.3408(2) 0.0281(10) Uani 1 1 d . . .
H37B H 0.3005 0.6251 0.3459 0.034 Uiso 1 1 calc R . .
H37A H 0.3101 0.7565 0.3544 0.034 Uiso 1 1 d R . .
O38 O 0.0719(3) 0.3623(4) 0.2310(3) 0.0429(17) Uani 1 1 d . . .
H38B H 0.0297 0.3326 0.2057 0.051 Uiso 1 1 calc R . .
H38A H 0.1170 0.3449 0.2585 0.051 Uiso 1 1 d R . .
O39 O 0.0727(3) 1.2415(4) 0.3424(2) 0.0279(15) Uani 1 1 d . . .
H39B H 0.0810 1.2550 0.3811 0.033 Uiso 1 1 calc R . .
H39A H 0.0597 1.2762 0.3064 0.033 Uiso 1 1 d R . .
O40 O -0.0707(4) 0.6900(5) 0.4334(3) 0.057(2) Uani 1 1 d D . .
H40 H -0.1147 0.6651 0.4123 0.068 Uiso 0.50 1 calc PR B 3
S1 S 0.4641(6) 0.8199(8) 0.4795(5) 0.141(3) Uani 0.50 1 d PDU C 1
O41 O 0.4956(7) 0.9130(10) 0.5308(6) 0.074(3) Uani 0.50 1 d PDU C 1
O42 O 0.5242(7) 0.7924(11) 0.4638(7) 0.074(3) Uani 0.50 1 d PDU C 1
O43 O 0.3937(7) 0.8667(12) 0.4120(6) 0.106(6) Uani 0.50 1 d PDU C 1
S2 S -0.0537(4) 0.6879(5) 0.5015(4) 0.079(2) Uani 0.50 1 d PDU D 3
O44 O 0.0075(8) 0.7746(12) 0.5520(7) 0.096(5) Uani 0.50 1 d PDU D 3
O45 O -0.1206(8) 0.6926(14) 0.5077(8) 0.114(6) Uani 0.50 1 d PDU D 3
O46 O -0.0105(12) 0.5705(13) 0.5348(9) 0.203(11) Uani 0.50 1 d PDU D 3
S3 S 0.23465(19) 0.9847(3) 0.69358(17) 0.0778(10) Uani 1 1 d D E 4
O47 O 0.2071(4) 0.9516(7) 0.6217(4) 0.099(3) Uani 1 1 d D E 4
O48 O 0.1697(4) 0.9701(6) 0.7040(3) 0.071(2) Uani 1 1 d D E 4
O49 O 0.2983(5) 0.8997(8) 0.7402(5) 0.141(4) Uani 1 1 d D E 4
O50 O 0.2636(5) 1.1056(7) 0.7097(5) 0.140(4) Uani 1 1 d DU E 4
S4 S 0.7168(2) 0.3602(3) 0.03593(16) 0.0899(12) Uani 1 1 d DU F 5
O51 O 0.7107(9) 0.4490(13) 0.0765(7) 0.060(5) Uani 0.43 1 d PDU F 5
O51' O 0.6618(7) 0.3247(10) 0.0607(6) 0.074(4) Uani 0.57 1 d PDU F 5
O52 O 0.7988(8) 0.378(2) 0.0466(11) 0.068(9) Uani 0.23 1 d PDU F 5
O52' O 0.7442(6) 0.4774(8) 0.0604(5) 0.078(4) Uani 0.77 1 d PDU F 5
O53 O 0.7246(11) 0.2416(11) 0.0650(8) 0.081(6) Uani 0.43 1 d PDU F 5
O53' O 0.7747(7) 0.2733(10) 0.0592(6) 0.069(4) Uani 0.57 1 d PDU F 5
O54 O 0.6640(4) 0.3654(6) -0.0415(3) 0.066(2) Uani 1 1 d D F 5
O55 O 0.2342(7) 0.2922(10) 0.2922(6) 0.114(4) Uani 0.75 1 d PU G 6
H55 H 0.2001 0.2797 0.2991 0.136 Uiso 1 1 calc R G 6
O55' O 0.283(2) 0.213(2) 0.3192(14) 0.098(12) Uani 0.25 1 d PU G 6
H55' H 0.3249 0.2377 0.3286 0.118 Uiso 1 1 calc R G 6
O56 O 0.3261(12) 1.0900(17) 0.5325(10) 0.116(8) Uani 0.40 1 d PU H 6
H56 H 0.3354 1.1214 0.5684 0.139 Uiso 1 1 calc R H 6
O56' O 0.2590(9) 1.0929(12) 0.5488(7) 0.127(6) Uani 0.60 1 d PU I 6
H56' H 0.2661 1.1232 0.5842 0.153 Uiso 1 1 calc R I 6
O57 O -0.1161(15) 0.5037(19) 0.5088(13) 0.113(9) Uani 0.34 1 d PU J 6
H57 H -0.0704 0.5115 0.5388 0.135 Uiso 1 1 calc R J 6
O57' O -0.1559(7) 0.4796(10) 0.5407(5) 0.090(4) Uani 0.66 1 d PU J 6
H57' H -0.1539 0.4104 0.5483 0.108 Uiso 1 1 calc R J 6
O58 O 0.1483(8) 0.2937(12) 0.1747(8) 0.130(5) Uani 0.66 1 d PU K 6
H58 H 0.1756 0.2364 0.1877 0.156 Uiso 1 1 calc R K 6
O58' O 0.1199(14) 0.311(2) 0.1089(13) 0.116(10) Uani 0.34 1 d PU K 6
H58' H 0.1222 0.2514 0.0910 0.139 Uiso 1 1 calc R K 6
O59 O 0.3348(13) 0.9189(19) 0.3250(10) 0.124(10) Uani 0.35 1 d PDU L 6
H59 H 0.2921 0.9402 0.2934 0.149 Uiso 1 1 calc R L 6
O59' O 0.3883(8) 1.0321(12) 0.3666(7) 0.133(5) Uani 0.65 1 d PU L 6
H59' H 0.4290 1.0274 0.3689 0.160 Uiso 1 1 calc R L 6

loop_
_atom_site_aniso_label
_atom_site_aniso_U_11
_atom_site_aniso_U_22
_atom_site_aniso_U_33
_atom_site_aniso_U_23
_atom_site_aniso_U_13
_atom_site_aniso_U_12
Al1 0.0135(12) 0.0008(10) 0.0109(11) 0.000 0.0074(9) 0.000
Al2 0.0243(15) 0.0138(14) 0.0130(13) 0.0018(10) 0.0145(12) 0.0024(11)
Al3 0.0385(18) 0.0173(15) 0.0273(15) 0.0126(12) 0.0270(14) 0.0090(12)
Al4 0.0468(14) 0.0177(10) 0.0387(12) 0.0157(9) 0.0333(11) 0.0169(9)
Al5 0.0468(14) 0.0177(10) 0.0387(12) 0.0157(9) 0.0333(11) 0.0169(9)
Al6 0.0129(14) 0.0150(14) 0.0141(13) 0.0018(10) 0.0082(11) -0.0025(11)
Al7 0.0192(15) 0.0145(14) 0.0161(14) 0.0016(11) 0.0139(12) -0.0057(11)
Al8 0.0135(12) 0.0008(10) 0.0109(11) 0.000 0.0074(9) 0.000
Al9 0.0274(17) 0.0153(14) 0.0207(15) -0.0021(11) 0.0100(13) 0.0098(12)
Al10 0.0168(15) 0.0155(14) 0.0137(14) 0.0031(11) 0.0050(11) 0.0094(11)
Al11 0.0037(13) 0.0100(13) 0.0127(13) 0.0015(10) 0.0009(10) 0.0018(10)
Al12 0.0205(15) 0.0071(13) 0.0089(13) -0.0001(10) 0.0042(11) 0.0008(11)
Al13 0.0216(15) 0.0132(14) 0.0095(13) 0.0000(10) 0.0065(11) -0.0045(11)
Al14 0.0267(17) 0.0206(15) 0.0164(14) 0.0006(11) 0.0084(13) -0.0177(12)
O1 0.027(2) 0.0153(18) 0.0276(19) 0.0082(15) 0.0171(16) 0.0079(15)
O2 0.029(2) 0.008(2) 0.028(2) 0.0065(17) 0.0200(19) 0.0034(17)
O3 0.027(2) 0.0153(18) 0.0276(19) 0.0082(15) 0.0171(16) 0.0079(15)
O4 0.027(2) 0.0153(18) 0.0276(19) 0.0082(15) 0.0171(16) 0.0079(15)
O5 0.020(3) 0.028(3) 0.015(3) 0.001(2) 0.017(3) 0.001(3)
O6 0.029(2) 0.008(2) 0.028(2) 0.0065(17) 0.0200(19) 0.0034(17)
O7 0.056(3) 0.022(2) 0.052(3) 0.016(2) 0.051(3) 0.010(2)
O8 0.056(3) 0.022(2) 0.052(3) 0.016(2) 0.051(3) 0.010(2)
O9 0.049(3) 0.040(3) 0.028(2) 0.019(2) 0.025(2) 0.017(2)
O10 0.034(3) 0.027(2) 0.047(3) 0.012(2) 0.034(2) 0.015(2)
O11 0.034(3) 0.027(2) 0.047(3) 0.012(2) 0.034(2) 0.015(2)
O12 0.049(3) 0.040(3) 0.028(2) 0.019(2) 0.025(2) 0.017(2)
O13 0.035(4) 0.025(3) 0.041(4) -0.002(3) 0.024(3) -0.021(3)
O14 0.042(4) 0.012(3) 0.025(3) -0.004(2) 0.026(3) -0.009(3)
O15 0.030(4) 0.036(4) 0.046(4) 0.011(3) 0.019(3) -0.007(3)
O16 0.024(4) 0.090(5) 0.022(3) 0.034(3) 0.015(3) 0.022(3)
O17 0.095(4) 0.021(3) 0.077(3) 0.014(2) 0.070(3) 0.020(3)
O18 0.060(5) 0.011(3) 0.041(4) 0.000(3) 0.029(3) 0.004(3)
O19 0.095(4) 0.021(3) 0.077(3) 0.014(2) 0.070(3) 0.020(3)
O20 0.081(5) 0.028(4) 0.041(4) 0.017(3) 0.046(4) 0.009(3)
O21 0.018(3) 0.010(3) 0.032(3) -0.007(2) 0.019(3) 0.000(2)
O22 0.016(3) 0.015(3) 0.014(3) -0.006(2) 0.008(2) -0.010(2)
O23 0.022(2) 0.023(2) 0.014(2) 0.0116(17) 0.0108(18) 0.0047(18)
O24 0.022(2) 0.023(2) 0.014(2) 0.0116(17) 0.0108(18) 0.0047(18)
O25 0.022(2) 0.014(2) 0.025(2) 0.0137(17) 0.0120(19) 0.0081(17)
O26 0.022(2) 0.014(2) 0.025(2) 0.0137(17) 0.0120(19) 0.0081(17)
O27 0.025(4) 0.016(3) 0.019(3) 0.008(2) 0.003(3) 0.000(3)
O28 0.039(3) 0.014(2) 0.028(2) -0.0032(18) 0.008(2) -0.0139(19)
O29 0.039(3) 0.014(2) 0.028(2) -0.0032(18) 0.008(2) -0.0139(19)
O30 0.019(2) 0.023(2) 0.022(2) -0.0068(17) 0.0072(19) 0.0013(18)
O31 0.019(2) 0.023(2) 0.022(2) -0.0068(17) 0.0072(19) 0.0013(18)
O32 0.013(3) 0.011(3) 0.029(3) -0.004(2) 0.002(3) -0.006(2)
O33 0.031(4) 0.009(3) 0.025(3) -0.010(2) 0.018(3) -0.006(2)
O34 0.027(4) 0.033(4) 0.033(3) -0.005(3) 0.025(3) -0.018(3)
O35 0.029(4) 0.039(4) 0.023(3) -0.002(3) 0.017(3) -0.010(3)
O36 0.018(2) 0.026(2) 0.026(2) 0.0039(18) 0.0030(19) 0.0128(19)
O37 0.018(2) 0.026(2) 0.026(2) 0.0039(18) 0.0030(19) 0.0128(19)
O38 0.058(5) 0.022(4) 0.046(4) -0.007(3) 0.027(3) 0.023(3)
O39 0.050(4) 0.007(3) 0.009(3) 0.000(2) 0.004(3) 0.002(3)
O40 0.076(6) 0.064(5) 0.021(4) -0.009(3) 0.020(4) -0.021(4)
S1 0.151(8) 0.127(7) 0.132(6) -0.003(5) 0.068(6) 0.000(6)
O41 0.073(6) 0.080(6) 0.083(6) -0.005(5) 0.052(5) 0.003(5)
O42 0.073(6) 0.080(6) 0.083(6) -0.005(5) 0.052(5) 0.003(5)
O43 0.104(10) 0.115(10) 0.128(10) -0.032(8) 0.082(8) -0.009(8)
S2 0.118(6) 0.044(4) 0.117(5) -0.025(4) 0.091(5) -0.030(4)
O44 0.090(9) 0.101(9) 0.090(8) -0.009(7) 0.045(7) -0.005(7)
O45 0.101(10) 0.116(10) 0.146(10) 0.002(8) 0.081(8) -0.022(8)
O46 0.204(14) 0.199(14) 0.194(13) 0.005(9) 0.100(10) -0.002(9)
S3 0.052(2) 0.106(3) 0.067(2) -0.022(2) 0.0275(19) -0.004(2)
O47 0.100(7) 0.129(8) 0.078(6) -0.058(5) 0.056(5) -0.050(6)
O48 0.057(5) 0.090(6) 0.078(5) 0.000(4) 0.045(5) 0.030(4)
O49 0.100(8) 0.154(9) 0.154(9) -0.014(7) 0.059(7) 0.071(7)
O50 0.129(7) 0.138(7) 0.154(7) -0.018(6) 0.078(6) 0.003(6)
S4 0.116(3) 0.092(3) 0.046(2) 0.0099(19) 0.034(2) 0.039(3)
O51 0.052(9) 0.057(9) 0.059(9) -0.022(7) 0.023(7) 0.002(7)
O51' 0.076(8) 0.073(8) 0.080(8) 0.007(6) 0.047(6) -0.005(6)
O52 0.071(13) 0.074(13) 0.063(12) 0.005(9) 0.040(9) 0.004(9)
O52' 0.081(7) 0.082(7) 0.061(6) 0.010(5) 0.033(5) -0.025(6)
O53 0.080(10) 0.082(10) 0.082(9) 0.011(7) 0.045(8) 0.008(8)
O53' 0.068(8) 0.039(7) 0.077(7) -0.006(6) 0.024(6) 0.021(6)
O54 0.076(6) 0.083(6) 0.033(4) 0.023(4) 0.025(4) 0.035(4)
O55 0.108(8) 0.131(8) 0.116(7) 0.006(6) 0.069(6) -0.004(7)
O55' 0.103(15) 0.092(15) 0.096(14) -0.001(9) 0.052(10) 0.005(10)
O56 0.124(12) 0.112(12) 0.105(11) 0.003(8) 0.059(9) 0.016(9)
O56' 0.131(10) 0.118(9) 0.126(9) -0.010(7) 0.065(7) 0.004(8)
O57 0.108(13) 0.098(13) 0.110(12) -0.004(9) 0.044(9) 0.007(9)
O57' 0.090(8) 0.086(8) 0.060(6) 0.024(6) 0.018(6) -0.007(6)
O58 0.120(9) 0.119(9) 0.152(9) 0.012(7) 0.074(7) 0.016(7)
O58' 0.117(13) 0.116(13) 0.123(13) -0.034(9) 0.071(9) 0.005(9)
O59 0.121(13) 0.106(13) 0.146(13) -0.016(9) 0.074(9) -0.001(9)
O59' 0.137(10) 0.162(10) 0.118(8) -0.028(7) 0.080(7) 0.014(8)

loop_
_atom_type_symbol
_atom_type_description
_atom_type_scat_dispersion_real
_atom_type_scat_dispersion_imag
_atom_type_scat_source
H H 0.0000 0.0000 'International Tables Vol C Tables 4.2.6.8 and 6.1.1.4'
O O 0.0106 0.0060 'International Tables Vol C Tables 4.2.6.8 and 6.1.1.4'
Al Al 0.0645 0.0514 'International Tables Vol C Tables 4.2.6.8 and 6.1.1.4'
S S 0.1246 0.1234 'International Tables Vol C Tables 4.2.6.8 and 6.1.1.4'

loop_
_geom_angle_atom_site_label_1
_geom_angle_atom_site_label_2
_geom_angle_atom_site_label_3
_geom_angle
_geom_angle_site_symmetry_1
_geom_angle_site_symmetry_3
O1 Al1 O1 110.4(3) 2_656 .
O1 Al1 O2 109.2(2) 2_656 .
O1 Al1 O2 109.2(2) . .
O1 Al1 O2 109.2(2) 2_656 2_656
O1 Al1 O2 109.2(2) . 2_656
O2 Al1 O2 109.7(3) . 2_656
O3 Al2 O6 78.6(2) . .
O3 Al2 O11 172.1(2) . 2_656
O6 Al2 O11 93.8(2) . 2_656
O3 Al2 O14 96.1(2) . 2_656
O6 Al2 O14 172.1(3) . 2_656
O11 Al2 O14 91.1(2) 2_656 2_656
O3 Al2 O17 92.3(3) . .
O6 Al2 O17 92.4(2) . .
O11 Al2 O17 90.5(3) 2_656 .
O14 Al2 O17 93.8(2) 2_656 .
O3 Al2 O2 94.3(2) . 2_656
O6 Al2 O2 92.2(2) . 2_656
O11 Al2 O2 83.4(2) 2_656 2_656
O14 Al2 O2 82.2(2) 2_656 2_656
O17 Al2 O2 172.6(3) . 2_656
O3 Al2 Al3 39.02(16) . .
O6 Al2 Al3 39.85(16) . .
O11 Al2 Al3 133.21(19) 2_656 .
O14 Al2 Al3 134.16(19) 2_656 .
O17 Al2 Al3 96.39(19) . .
O2 Al2 Al3 90.87(16) 2_656 .
O3 Al2 Al6 138.00(18) . 2_656
O6 Al2 Al6 93.82(17) . 2_656
O11 Al2 Al6 39.12(16) 2_656 2_656
O14 Al2 Al6 86.09(17) 2_656 2_656
O17 Al2 Al6 129.5(2) . 2_656
O2 Al2 Al6 44.27(15) 2_656 2_656
Al3 Al2 Al6 119.17(10) . 2_656
O3 Al2 Al7 97.55(17) . 2_656
O6 Al2 Al7 136.20(18) . 2_656
O11 Al2 Al7 86.13(17) 2_656 2_656
O14 Al2 Al7 37.99(15) 2_656 2_656
O17 Al2 Al7 131.38(19) . 2_656
O2 Al2 Al7 44.20(14) 2_656 2_656
Al3 Al2 Al7 120.43(10) . 2_656
Al6 Al2 Al7 60.03(8) 2_656 2_656
O6 Al3 O3 77.6(2) . .
O6 Al3 O9 97.0(3) . .
O3 Al3 O9 174.1(3) . .
O6 Al3 O12 171.2(2) . .
O3 Al3 O12 94.2(2) . .
O9 Al3 O12 91.1(3) . .
O6 Al3 O20 92.9(2) . .
O3 Al3 O20 94.3(2) . .
O9 Al3 O20 88.1(2) . .
O12 Al3 O20 90.8(3) . .
O6 Al3 O1 94.3(2) . .
O3 Al3 O1 94.3(2) . .
O9 Al3 O1 83.8(2) . .
O12 Al3 O1 83.1(2) . .
O20 Al3 O1 169.8(3) . .
O6 Al3 Al2 39.40(15) . .
O3 Al3 Al2 38.39(17) . .
O9 Al3 Al2 136.0(2) . .
O12 Al3 Al2 132.1(2) . .
O20 Al3 Al2 97.99(19) . .
O1 Al3 Al2 92.19(16) . .
O6 Al3 Al4 97.25(17) . .
O3 Al3 Al4 140.28(18) . .
O9 Al3 Al4 37.45(16) . .
O12 Al3 Al4 87.06(19) . .
O20 Al3 Al4 125.36(19) . .
O1 Al3 Al4 46.37(15) . .
Al2 Al3 Al4 122.76(11) . .
O6 Al3 Al5 136.92(18) . .
O3 Al3 Al5 97.00(18) . .
O9 Al3 Al5 85.44(19) . .
O12 Al3 Al5 40.12(17) . .
O20 Al3 Al5 130.1(2) . .
O1 Al3 Al5 43.03(16) . .
Al2 Al3 Al5 120.14(10) . .
Al4 Al3 Al5 60.04(9) . .
O10 Al4 O9 91.7(3) . .
O10 Al4 O8 96.0(3) . .
O9 Al4 O8 170.4(3) . .
O10 Al4 O8 169.9(3) . 2_656
O9 Al4 O8 95.2(3) . 2_656
O8 Al4 O8 76.4(3) . 2_656
O10 Al4 O19 93.0(3) . .
O9 Al4 O19 90.9(3) . .
O8 Al4 O19 94.4(3) . .
O8 Al4 O19 94.2(3) 2_656 .
O10 Al4 O1 80.1(2) . .
O9 Al4 O1 81.6(2) . .
O8 Al4 O1 94.1(2) . .
O8 Al4 O1 93.6(2) 2_656 .
O19 Al4 O1 169.6(3) . .
O10 Al4 Al4 133.8(2) . 2_656
O9 Al4 Al4 132.0(2) . 2_656
O8 Al4 Al4 39.02(18) . 2_656
O8 Al4 Al4 37.75(16) 2_656 2_656
O19 Al4 Al4 99.4(2) . 2_656
O1 Al4 Al4 90.96(15) . 2_656
O10 Al4 Al3 85.44(19) . .
O9 Al4 Al3 38.39(18) . .
O8 Al4 Al3 136.5(2) . .
O8 Al4 Al3 95.39(18) 2_656 .
O19 Al4 Al3 129.0(2) . .
O1 Al4 Al3 43.22(14) . .
Al4 Al4 Al3 117.90(10) 2_656 .
O10 Al4 Al5 36.92(17) . .
O9 Al4 Al5 86.1(2) . .
O8 Al4 Al5 96.6(2) . .
O8 Al4 Al5 136.23(19) 2_656 .
O19 Al4 Al5 129.5(2) . .
O1 Al4 Al5 43.17(15) . .
Al4 Al4 Al5 119.34(9) 2_656 .
Al3 Al4 Al5 60.07(9) . .
O4 Al5 O10 172.8(3) . .
O4 Al5 O7 76.9(2) . .
O10 Al5 O7 96.5(2) . .
O4 Al5 O12 95.2(2) . .
O10 Al5 O12 91.1(2) . .
O7 Al5 O12 171.2(3) . .
O4 Al5 O16 92.2(3) . .
O10 Al5 O16 91.2(3) . .
O7 Al5 O16 93.2(3) . .
O12 Al5 O16 91.1(2) . .
O4 Al5 O1 94.9(2) . .
O10 Al5 O1 82.6(2) . .
O7 Al5 O1 94.9(3) . .
O12 Al5 O1 81.6(2) . .
O16 Al5 O1 170.3(2) . .
O4 Al5 Al6 38.61(16) . .
O10 Al5 Al6 134.43(19) . .
O7 Al5 Al6 38.73(17) . .
O12 Al5 Al6 132.89(19) . .
O16 Al5 Al6 97.97(19) . .
O1 Al5 Al6 91.74(16) . .
O4 Al5 Al3 98.00(19) . .
O10 Al5 Al3 84.83(18) . .
O7 Al5 Al3 137.6(2) . .
O12 Al5 Al3 38.65(18) . .
O16 Al5 Al3 129.24(19) . .
O1 Al5 Al3 42.99(15) . .
Al6 Al5 Al3 120.29(10) . .
O4 Al5 Al4 140.7(2) . .
O10 Al5 Al4 36.29(18) . .
O7 Al5 Al4 97.6(2) . .
O12 Al5 Al4 85.9(2) . .
O16 Al5 Al4 127.1(2) . .
O1 Al5 Al4 46.28(15) . .
Al6 Al5 Al4 121.85(11) . .
Al3 Al5 Al4 59.89(9) . .
O13 Al6 O4 95.8(2) . .
O13 Al6 O7 169.7(3) . .
O4 Al6 O7 76.1(2) . .
O13 Al6 O11 92.4(2) . .
O4 Al6 O11 170.7(3) . .
O7 Al6 O11 95.3(2) . .
O13 Al6 O15 91.7(2) . .
O4 Al6 O15 94.3(2) . .
O7 Al6 O15 95.1(3) . .
O11 Al6 O15 89.8(2) . .
O13 Al6 O2 80.6(2) . .
O4 Al6 O2 95.0(2) . .
O7 Al6 O2 93.7(2) . .
O11 Al6 O2 82.0(2) . .
O15 Al6 O2 168.5(2) . .
O13 Al6 Al5 132.37(19) . .
O4 Al6 Al5 37.93(16) . .
O7 Al6 Al5 38.59(16) . .
O11 Al6 Al5 133.06(19) . .
O15 Al6 Al5 100.48(18) . .
O2 Al6 Al5 91.01(16) . .
O13 Al6 Al7 36.32(17) . .
O4 Al6 Al7 98.26(17) . .
O7 Al6 Al7 137.6(2) . .
O11 Al6 Al7 85.74(17) . .
O15 Al6 Al7 127.29(19) . .
O2 Al6 Al7 44.35(14) . .
Al5 Al6 Al7 120.18(10) . .
O13 Al6 Al2 86.07(18) . 2_656
O4 Al6 Al2 137.93(19) . 2_656
O7 Al6 Al2 95.8(2) . 2_656
O11 Al6 Al2 38.29(16) . 2_656
O15 Al6 Al2 127.69(18) . 2_656
O2 Al6 Al2 43.72(14) . 2_656
Al5 Al6 Al2 118.97(10) . 2_656
Al7 Al6 Al2 60.25(8) . 2_656
O13 Al7 O5 94.0(2) . .
O13 Al7 O5 170.7(2) . 2_656
O5 Al7 O5 77.9(2) . 2_656
O13 Al7 O14 93.0(2) . .
O5 Al7 O14 171.4(3) . .
O5 Al7 O14 94.7(2) 2_656 .
O13 Al7 O18 92.5(2) . .
O5 Al7 O18 94.1(2) . .
O5 Al7 O18 92.6(2) 2_656 .
O14 Al7 O18 90.5(2) . .
O13 Al7 O2 81.0(2) . .
O5 Al7 O2 95.5(2) . .
O5 Al7 O2 95.1(2) 2_656 .
O14 Al7 O2 80.7(2) . .
O18 Al7 O2 168.7(2) . .
O13 Al7 Al7 131.7(2) . 2_656
O5 Al7 Al7 39.11(15) . 2_656
O5 Al7 Al7 39.54(14) 2_656 2_656
O14 Al7 Al7 132.8(2) . 2_656
O18 Al7 Al7 100.22(16) . 2_656
O2 Al7 Al7 90.96(14) . 2_656
O13 Al7 Al6 36.88(17) . .
O5 Al7 Al6 97.32(17) . .
O5 Al7 Al6 138.83(18) 2_656 .
O14 Al7 Al6 85.30(17) . .
O18 Al7 Al6 128.6(2) . .
O2 Al7 Al6 44.11(15) . .
Al7 Al7 Al6 119.58(8) 2_656 .
O13 Al7 Al2 86.01(18) . 2_656
O5 Al7 Al2 138.46(18) . 2_656
O5 Al7 Al2 96.99(16) 2_656 2_656
O14 Al7 Al2 37.28(15) . 2_656
O18 Al7 Al2 127.39(17) . 2_656
O2 Al7 Al2 43.41(14) . 2_656
Al7 Al7 Al2 119.37(9) 2_656 2_656
Al6 Al7 Al2 59.72(8) . 2_656
O21 Al8 O21 110.4(3) . 2
O21 Al8 O22 109.8(2) . .
O21 Al8 O22 109.4(2) 2 .
O21 Al8 O22 109.4(2) . 2
O21 Al8 O22 109.8(2) 2 2
O22 Al8 O22 107.9(3) . 2
O28 Al9 O29 92.1(2) . 2
O28 Al9 O31 172.0(3) . .
O29 Al9 O31 93.4(2) 2 .
O28 Al9 O28 77.7(3) . 2
O29 Al9 O28 168.6(3) 2 2
O31 Al9 O28 96.2(2) . 2
O28 Al9 O38 92.9(3) . .
O29 Al9 O38 91.9(2) 2 .
O31 Al9 O38 92.6(2) . .
O28 Al9 O38 93.7(2) 2 .
O28 Al9 O22 94.9(2) . 2
O29 Al9 O22 80.5(2) 2 2
O31 Al9 O22 80.4(2) . 2
O28 Al9 O22 95.1(2) 2 2
O38 Al9 O22 169.3(3) . 2
O28 Al9 Al9 39.85(17) . 2
O29 Al9 Al9 130.8(2) 2 2
O31 Al9 Al9 133.3(2) . 2
O28 Al9 Al9 38.32(17) 2 2
O38 Al9 Al9 99.17(18) . 2
O22 Al9 Al9 91.50(15) 2 2
O28 Al9 Al10 137.77(19) . .
O29 Al9 Al10 86.44(19) 2 .
O31 Al9 Al10 37.15(16) . .
O28 Al9 Al10 97.60(18) 2 .
O38 Al9 Al10 129.3(2) . .
O22 Al9 Al10 43.26(14) 2 .
Al9 Al9 Al10 119.63(9) 2 .
O28 Al9 Al14 95.72(18) . 2
O29 Al9 Al14 37.13(16) 2 2
O31 Al9 Al14 85.31(18) . 2
O28 Al9 Al14 137.77(18) 2 2
O38 Al9 Al14 128.44(18) . 2
O22 Al9 Al14 43.39(14) 2 2
Al9 Al9 Al14 119.15(9) 2 2
Al10 Al9 Al14 59.75(8) . 2
O31 Al10 O23 172.7(2) . .
O31 Al10 O34 92.5(2) . 2
O23 Al10 O34 94.5(2) . 2
O31 Al10 O26 94.3(2) . .
O23 Al10 O26 78.6(2) . .
O34 Al10 O26 172.2(2) 2 .
O31 Al10 O37 90.6(2) . .
O23 Al10 O37 91.5(2) . .
O34 Al10 O37 90.0(2) 2 .
O26 Al10 O37 93.8(2) . .
O31 Al10 O22 82.6(2) . 2
O23 Al10 O22 96.2(2) . 2
O34 Al10 O22 82.9(2) 2 2
O26 Al10 O22 94.1(2) . 2
O37 Al10 O22 169.9(2) . 2
O31 Al10 Al11 133.83(19) . .
O23 Al10 Al11 38.86(15) . .
O34 Al10 Al11 132.51(19) 2 .
O26 Al10 Al11 40.15(15) . .
O37 Al10 Al11 97.90(17) . .
O22 Al10 Al11 92.18(16) 2 .
O31 Al10 Al14 86.85(17) . 2
O23 Al10 Al14 97.35(16) . 2
O34 Al10 Al14 38.88(17) 2 2
O26 Al10 Al14 137.73(19) . 2
O37 Al10 Al14 128.47(18) . 2
O22 Al10 Al14 44.04(15) 2 2
Al11 Al10 Al14 120.03(10) . 2
O31 Al10 Al9 37.81(17) . .
O23 Al10 Al9 140.51(19) . .
O34 Al10 Al9 87.25(18) 2 .
O26 Al10 Al9 95.74(18) . .
O37 Al10 Al9 127.99(18) . .
O22 Al10 Al9 44.79(14) 2 .
Al11 Al10 Al9 121.16(11) . .
Al14 Al10 Al9 60.96(8) 2 .
O23 Al11 O32 94.2(2) . .
O23 Al11 O26 78.0(2) . .
O32 Al11 O26 170.5(2) . .
O23 Al11 O30 170.8(2) . .
O32 Al11 O30 94.4(2) . .
O26 Al11 O30 93.2(2) . .
O23 Al11 O36 94.2(2) . .
O32 Al11 O36 92.9(2) . .
O26 Al11 O36 93.1(2) . .
O30 Al11 O36 88.8(2) . .
O23 Al11 O21 95.6(2) . .
O32 Al11 O21 82.1(2) . .
O26 Al11 O21 93.2(2) . .
O30 Al11 O21 82.2(2) . .
O36 Al11 O21 169.3(2) . .
O23 Al11 Al10 38.59(16) . .
O32 Al11 Al10 131.64(18) . .
O26 Al11 Al10 39.83(16) . .
O30 Al11 Al10 132.30(18) . .
O36 Al11 Al10 99.12(17) . .
O21 Al11 Al10 91.21(15) . .
O23 Al11 Al13 138.52(18) . .
O32 Al11 Al13 86.94(18) . .
O26 Al11 Al13 95.33(18) . .
O30 Al11 Al13 38.84(15) . .
O36 Al11 Al13 127.23(17) . .
O21 Al11 Al13 43.43(15) . .
Al10 Al11 Al13 119.64(10) . .
O23 Al11 Al12 98.21(16) . .
O32 Al11 Al12 37.37(16) . .
O26 Al11 Al12 137.71(18) . .
O30 Al11 Al12 86.59(17) . .
O36 Al11 Al12 129.18(18) . .
O21 Al11 Al12 44.82(14) . .
Al10 Al11 Al12 120.57(9) . .
Al13 Al11 Al12 59.75(8) . .
O33 Al12 O24 94.5(2) . 2
O33 Al12 O24 170.1(3) . .
O24 Al12 O24 76.3(3) 2 .
O33 Al12 O32 95.0(2) . .
O24 Al12 O32 169.2(2) 2 .
O24 Al12 O32 93.8(2) . .
O33 Al12 O39 91.6(2) . .
O24 Al12 O39 92.5(2) 2 .
O24 Al12 O39 92.6(2) . .
O32 Al12 O39 92.3(2) . .
O33 Al12 O21 80.6(2) . .
O24 Al12 O21 97.1(2) 2 .
O24 Al12 O21 96.5(2) . .
O32 Al12 O21 79.5(2) . .
O39 Al12 O21 168.1(2) . .
O33 Al12 Al12 131.8(2) . 2
O24 Al12 Al12 38.90(15) 2 2
O24 Al12 Al12 38.47(16) . 2
O32 Al12 Al12 130.5(2) . 2
O39 Al12 Al12 100.21(14) . 2
O21 Al12 Al12 91.71(14) . 2
O33 Al12 Al13 37.11(15) . .
O24 Al12 Al13 98.01(18) 2 .
O24 Al12 Al13 139.28(18) . .
O32 Al12 Al13 86.57(17) . .
O39 Al12 Al13 128.09(18) . .
O21 Al12 Al13 43.48(14) . .
Al12 Al12 Al13 119.31(9) 2 .
O33 Al12 Al11 86.01(17) . .
O24 Al12 Al11 139.09(18) 2 .
O24 Al12 Al11 98.33(18) . .
O32 Al12 Al11 36.98(15) . .
O39 Al12 Al11 128.38(18) . .
O21 Al12 Al11 42.57(14) . .
Al12 Al12 Al11 119.18(9) 2 .
Al13 Al12 Al11 59.67(8) . .
O33 Al13 O25 96.6(2) . .
O33 Al13 O27 171.9(2) . .
O25 Al13 O27 77.3(2) . .
O33 Al13 O30 93.9(2) . .
O25 Al13 O30 169.2(2) . .
O27 Al13 O30 92.0(2) . .
O33 Al13 O35 90.7(2) . .
O25 Al13 O35 91.8(2) . .
O27 Al13 O35 94.7(2) . .
O30 Al13 O35 90.4(2) . .
O33 Al13 O21 82.5(2) . .
O25 Al13 O21 97.0(2) . .
O27 Al13 O21 93.0(2) . .
O30 Al13 O21 82.1(2) . .
O35 Al13 O21 169.4(2) . .
O33 Al13 Al14 133.79(19) . .
O25 Al13 Al14 38.31(16) . .
O27 Al13 Al14 39.37(17) . .
O30 Al13 Al14 130.89(18) . .
O35 Al13 Al14 98.42(18) . .
O21 Al13 Al14 92.15(16) . .
O33 Al13 Al11 86.81(18) . .
O25 Al13 Al11 139.21(18) . .
O27 Al13 Al11 94.39(19) . .
O30 Al13 Al11 39.10(15) . .
O35 Al13 Al11 128.86(19) . .
O21 Al13 Al11 43.00(15) . .
Al14 Al13 Al11 119.28(10) . .
O33 Al13 Al12 37.11(15) . .
O25 Al13 Al12 99.53(16) . .
O27 Al13 Al12 138.00(18) . .
O30 Al13 Al12 87.49(17) . .
O35 Al13 Al12 127.29(18) . .
O21 Al13 Al12 45.35(14) . .
Al14 Al13 Al12 121.74(9) . .
Al11 Al13 Al12 60.58(8) . .
O29 Al14 O27 93.9(2) . .
O29 Al14 O34 92.8(2) . .
O27 Al14 O34 171.4(2) . .
O29 Al14 O25 171.9(3) . .
O27 Al14 O25 79.1(2) . .
O34 Al14 O25 93.8(2) . .
O29 Al14 O40 90.4(3) . .
O27 Al14 O40 94.9(3) . .
O34 Al14 O40 90.6(3) . .
O25 Al14 O40 94.2(3) . .
O29 Al14 O22 80.4(2) . .
O27 Al14 O22 93.9(2) . .
O34 Al14 O22 81.8(2) . .
O25 Al14 O22 96.0(2) . .
O40 Al14 O22 167.7(3) . .
O29 Al14 Al13 133.1(2) . .
O27 Al14 Al13 40.12(16) . .
O34 Al14 Al13 132.15(19) . .
O25 Al14 Al13 39.43(16) . .
O40 Al14 Al13 100.3(2) . .
O22 Al14 Al13 92.01(16) . .
O29 Al14 Al10 85.59(17) . 2
O27 Al14 Al10 136.43(19) . 2
O34 Al14 Al10 38.83(16) . 2
O25 Al14 Al10 96.64(17) . 2
O40 Al14 Al10 128.7(2) . 2
O22 Al14 Al10 42.96(15) . 2
Al13 Al14 Al10 119.17(10) . 2
O29 Al14 Al9 36.56(17) . 2
O27 Al14 Al9 96.34(19) . 2
O34 Al14 Al9 85.78(17) . 2
O25 Al14 Al9 139.52(19) . 2
O40 Al14 Al9 126.3(2) . 2
O22 Al14 Al9 43.83(14) . 2
Al13 Al14 Al9 121.10(11) . 2
Al10 Al14 Al9 59.29(8) 2 2
Al1 O1 Al5 124.6(3) . .
Al1 O1 Al3 123.8(3) . .
Al5 O1 Al3 94.0(2) . .
Al1 O1 Al4 123.8(3) . .
Al5 O1 Al4 90.5(2) . .
Al3 O1 Al4 90.4(2) . .
Al1 O2 Al2 123.9(3) . 2_656
Al1 O2 Al6 123.4(2) . .
Al2 O2 Al6 92.0(2) 2_656 .
Al1 O2 Al7 124.2(3) . .
Al2 O2 Al7 92.4(2) 2_656 .
Al6 O2 Al7 91.5(2) . .
Al2 O3 Al3 102.6(3) . .
Al2 O3 H3 128.7 . .
Al3 O3 H3 128.7 . .
Al5 O4 Al6 103.5(3) . .
Al5 O4 H4 128.3 . .
Al6 O4 H4 128.3 . .
Al7 O5 Al7 101.4(2) . 2_656
Al7 O5 H5 129.3 . .
Al7 O5 H5 129.3 2_656 .
Al2 O6 Al3 100.7(2) . .
Al2 O6 H6 129.6 . .
Al3 O6 H6 129.6 . .
Al5 O7 Al6 102.7(3) . .
Al5 O7 H7 128.7 . .
Al6 O7 H7 128.7 . .
Al4 O8 Al4 103.2(3) . 2_656
Al4 O8 H8 128.4 . .
Al4 O8 H8 128.4 2_656 .
Al4 O9 Al3 104.2(3) . .
Al4 O9 H9 127.9 . .
Al3 O9 H9 127.9 . .
Al4 O10 Al5 106.8(3) . .
Al4 O10 H10 126.6 . .
Al5 O10 H10 126.6 . .
Al2 O11 Al6 102.6(3) 2_656 .
Al2 O11 H11 128.7 2_656 .
Al6 O11 H11 128.7 . .
Al3 O12 Al5 101.2(3) . .
Al3 O12 H12 129.4 . .
Al5 O12 H12 129.4 . .
Al6 O13 Al7 106.8(3) . .
Al6 O13 H13 126.6 . .
Al7 O13 H13 126.6 . .
Al2 O14 Al7 104.7(2) 2_656 .
Al2 O14 H14 127.6 2_656 .
Al7 O14 H14 127.6 . .
Al6 O15 H15B 109.5 . .
Al6 O15 H15A 109.1 . .
H15B O15 H15A 141.2 . .
Al5 O16 H16B 109.5 . .
Al5 O16 H16A 111.3 . .
H16B O16 H16A 139.2 . .
Al2 O17 H17B 109.5 . .
Al2 O17 H17A 110.6 . .
H17B O17 H17A 139.6 . .
Al7 O18 H18B 109.5 . .
Al7 O18 H18A 109.4 . .
H18B O18 H18A 141.1 . .
Al4 O19 H19B 109.5 . .
Al4 O19 H19A 110.6 . .
H19B O19 H19A 139.8 . .
S1 O20 Al3 124.7(5) . .
S1 O20 H20 117.7 . .
Al3 O20 H20 117.7 . .
Al8 O21 Al11 124.1(2) . .
Al8 O21 Al13 123.3(3) . .
Al11 O21 Al13 93.6(2) . .
Al8 O21 Al12 123.1(3) . .
Al11 O21 Al12 92.6(2) . .
Al13 O21 Al12 91.2(2) . .
Al8 O22 Al10 123.1(2) . 2
Al8 O22 Al14 122.6(2) . .
Al10 O22 Al14 93.0(2) 2 .
Al8 O22 Al9 124.5(3) . 2
Al10 O22 Al9 91.9(2) 2 2
Al14 O22 Al9 92.8(2) . 2
Al11 O23 Al10 102.5(2) . .
Al11 O23 H23 128.7 . .
Al10 O23 H23 128.7 . .
Al12 O24 Al12 102.6(3) 2 .
Al12 O24 H24 128.7 2 .
Al12 O24 H24 128.7 . .
Al13 O25 Al14 102.3(2) . .
Al13 O25 H25 128.9 . .
Al14 O25 H25 128.9 . .
Al11 O26 Al10 100.0(2) . .
Al11 O26 H26 130.0 . .
Al10 O26 H26 130.0 . .
Al13 O27 Al14 100.5(2) . .
Al13 O27 H27 129.7 . .
Al14 O27 H27 129.7 . .
Al9 O28 Al9 101.8(3) . 2
Al9 O28 H28 129.1 . .
Al9 O28 H28 129.1 2 .
Al9 O29 Al14 106.3(3) 2 .
Al9 O29 H29 126.8 2 .
Al14 O29 H29 126.8 . .
Al13 O30 Al11 102.1(2) . .
Al13 O30 H30 129.0 . .
Al11 O30 H30 129.0 . .
Al10 O31 Al9 105.0(3) . .
Al10 O31 H31 127.5 . .
Al9 O31 H31 127.5 . .
Al11 O32 Al12 105.7(2) . .
Al11 O32 H32 127.2 . .
Al12 O32 H32 127.2 . .
Al12 O33 Al13 105.8(2) . .
Al12 O33 H33 127.1 . .
Al13 O33 H33 127.1 . .
Al14 O34 Al10 102.3(3) . 2
Al14 O34 H34 128.9 . .
Al10 O34 H34 128.9 2 .
Al13 O35 H35B 109.5 . .
Al13 O35 H35A 110.2 . .
H35B O35 H35A 139.1 . .
Al11 O36 H36B 109.5 . .
Al11 O36 H36A 109.7 . .
H36B O36 H36A 140.8 . .
Al10 O37 H37B 109.5 . .
Al10 O37 H37A 109.6 . .
H37B O37 H37A 139.9 . .
Al9 O38 H38B 109.5 . .
Al9 O38 H38A 109.3 . .
H38B O38 H38A 140.7 . .
Al12 O39 H39B 109.5 . .
Al12 O39 H39A 110.2 . .
H39B O39 H39A 138.6 . .
S2 O40 Al14 160.2(5) . .
S2 O40 H40 99.9 . .
Al14 O40 H40 99.9 . .
O42 S1 O41 106.3(9) . .
O42 S1 O43 107.3(9) . .
O41 S1 O43 108.0(9) . .
O42 S1 O20 111.6(8) . .
O41 S1 O20 117.5(8) . .
O43 S1 O20 105.8(9) . .
O40 S2 O45 115.3(9) . .
O40 S2 O44 115.3(7) . .
O45 S2 O44 110.1(8) . .
O40 S2 O46 106.4(8) . .
O45 S2 O46 107.8(10) . .
O44 S2 O46 100.6(9) . .
O47 S3 O48 108.1(5) . .
O47 S3 O49 105.8(5) . .
O48 S3 O49 109.2(5) . .
O47 S3 O50 112.5(5) . .
O48 S3 O50 110.1(5) . .
O49 S3 O50 111.0(6) . .
O51 S4 O53 113.6(9) . .
O51 S4 O53' 128.1(8) . .
O53 S4 O53' 47.3(7) . .
O51 S4 O54 118.0(7) . .
O53 S4 O54 113.3(7) . .
O53' S4 O54 113.4(6) . .
O51 S4 O52' 40.4(6) . .
O53 S4 O52' 139.4(8) . .
O53' S4 O52' 116.2(7) . .
O54 S4 O52' 107.3(5) . .
O51 S4 O51' 67.8(8) . .
O53 S4 O51' 61.8(8) . .
O53' S4 O51' 107.9(7) . .
O54 S4 O51' 103.1(6) . .
O52' S4 O51' 108.1(6) . .
O51 S4 O52 105.6(10) . .
O53 S4 O52 101.8(10) . .
O53' S4 O52 55.0(9) . .
O54 S4 O52 102.2(8) . .
O52' S4 O52 70.1(10) . .
O51' S4 O52 153.9(9) . .
O52' O51 S4 71.2(9) . .
S4 O51' O53 56.5(6) . .
O53' O52 S4 56.5(6) . .
O51 O52' S4 68.4(8) . .
O53' O53 S4 63.3(7) . .
O53' O53 O51' 123.5(11) . .
S4 O53 O51' 61.7(6) . .
O53 O53' S4 69.4(8) . .
O53 O53' O52 136.9(13) . .
S4 O53' O52 68.5(8) . .
O55' O55 H55 109.5 . .
O55 O55' H55' 109.5 . .
O57' O57 H57 109.5 . .
O57 O57' H57' 109.5 . .
O58' O58 H58 109.5 . .
O58 O58' H58' 109.5 . .
O59' O59 H59 109.5 . .
O59 O59' H59' 109.5 . .

loop_
_geom_bond_atom_site_label_1
_geom_bond_atom_site_label_2
_geom_bond_distance
_geom_bond_site_symmetry_2
Al1 O1 1.833(5) 2_656
Al1 O1 1.833(5) .
Al1 O2 1.839(5) .
Al1 O2 1.839(5) 2_656
Al2 O3 1.835(5) .
Al2 O6 1.863(5) .
Al2 O11 1.880(6) 2_656
Al2 O14 1.865(5) 2_656
Al2 O17 1.947(6) .
Al2 O2 2.048(5) 2_656
Al2 Al3 2.884(3) .
Al2 Al6 2.962(3) 2_656
Al2 Al7 2.978(3) 2_656
Al3 O6 1.881(5) .
Al3 O3 1.860(5) .
Al3 O9 1.890(6) .
Al3 O12 1.882(6) .
Al3 O20 2.010(6) .
Al3 O1 2.021(5) .
Al3 Al4 2.951(4) .
Al3 Al5 2.956(4) .
Al4 O10 1.827(6) .
Al4 O9 1.850(6) .
Al4 O8 1.849(6) .
Al4 O8 1.901(6) 2_656
Al4 O19 1.942(6) .
Al4 O1 2.136(5) .
Al4 Al4 2.940(5) 2_656
Al4 Al5 2.955(4) .
Al5 O4 1.830(5) .
Al5 O10 1.854(6) .
Al5 O7 1.851(5) .
Al5 O12 1.942(6) .
Al5 O16 1.946(6) .
Al5 O1 2.022(6) .
Al5 Al6 2.895(3) .
Al6 O13 1.863(6) .
Al6 O4 1.858(5) .
Al6 O7 1.857(5) .
Al6 O11 1.915(6) .
Al6 O15 1.966(6) .
Al6 O2 2.069(5) .
Al6 Al7 2.971(3) .
Al6 Al2 2.962(3) 2_656
Al7 O13 1.838(6) .
Al7 O5 1.907(5) .
Al7 O5 1.890(5) 2_656
Al7 O14 1.895(5) .
Al7 O18 1.972(5) .
Al7 O2 2.078(5) .
Al7 Al7 2.937(5) 2_656
Al7 Al2 2.978(3) 2_656
Al8 O21 1.853(5) .
Al8 O21 1.853(5) 2
Al8 O22 1.867(5) .
Al8 O22 1.867(5) 2
Al9 O28 1.845(6) .
Al9 O29 1.854(6) 2
Al9 O31 1.865(5) .
Al9 O28 1.906(6) 2
Al9 O38 1.975(6) .
Al9 O22 2.071(5) 2
Al9 Al9 2.912(5) 2
Al9 Al10 2.938(4) .
Al9 Al14 2.987(4) 2
Al10 O31 1.837(5) .
Al10 O23 1.864(5) .
Al10 O34 1.894(6) 2
Al10 O26 1.898(5) .
Al10 O37 1.985(5) .
Al10 O22 2.014(5) 2
Al10 Al11 2.917(3) .
Al10 Al14 2.952(3) 2
Al11 O23 1.875(5) .
Al11 O32 1.866(5) .
Al11 O26 1.910(5) .
Al11 O30 1.909(5) .
Al11 O36 1.960(5) .
Al11 O21 2.023(5) .
Al11 Al13 2.960(3) .
Al11 Al12 2.987(3) .
Al12 O33 1.857(5) .
Al12 O24 1.859(5) 2
Al12 O24 1.877(5) .
Al12 O32 1.883(5) .
Al12 O39 1.979(5) .
Al12 O21 2.108(5) .
Al12 Al12 2.917(4) 2
Al12 Al13 2.962(3) .
Al13 O33 1.857(5) .
Al13 O25 1.882(5) .
Al13 O27 1.898(5) .
Al13 O30 1.898(5) .
Al13 O35 1.960(5) .
Al13 O21 2.039(5) .
Al13 Al14 2.895(3) .
Al14 O29 1.879(5) .
Al14 O27 1.868(5) .
Al14 O34 1.896(6) .
Al14 O25 1.837(5) .
Al14 O40 1.907(7) .
Al14 O22 2.055(5) .
Al14 Al10 2.952(3) 2
Al14 Al9 2.987(4) 2
O2 Al2 2.048(5) 2_656
O3 H3 0.8200 .
O4 H4 0.8200 .
O5 Al7 1.890(5) 2_656
O5 H5 0.8200 .
O6 H6 0.8200 .
O7 H7 0.8200 .
O8 Al4 1.901(6) 2_656
O8 H8 0.8200 .
O9 H9 0.8200 .
O10 H10 0.8200 .
O11 Al2 1.880(6) 2_656
O11 H11 0.8200 .
O12 H12 0.8200 .
O13 H13 0.8200 .
O14 Al2 1.865(5) 2_656
O14 H14 0.8200 .
O15 H15B 0.8200 .
O15 H15A 0.8200 .
O16 H16B 0.8200 .
O16 H16A 0.8200 .
O17 H17B 0.8200 .
O17 H17A 0.8200 .
O18 H18B 0.8200 .
O18 H18A 0.8200 .
O19 H19B 0.8200 .
O19 H19A 0.8200 .
O20 S1 1.508(9) .
O20 H20 0.8200 .
O22 Al10 2.014(5) 2
O22 Al9 2.071(5) 2
O23 H23 0.8200 .
O24 Al12 1.859(5) 2
O24 H24 0.8200 .
O25 H25 0.8200 .
O26 H26 0.8200 .
O27 H27 0.8200 .
O28 Al9 1.906(6) 2
O28 H28 0.8200 .
O29 Al9 1.854(6) 2
O29 H29 0.8200 .
O30 H30 0.8200 .
O31 H31 0.8200 .
O32 H32 0.8200 .
O33 H33 0.8200 .
O34 Al10 1.894(6) 2
O34 H34 0.8200 .
O35 H35B 0.8200 .
O35 H35A 0.8200 .
O36 H36B 0.8200 .
O36 H36A 0.8200 .
O37 H37B 0.8200 .
O37 H37A 0.8200 .
O38 H38B 0.8200 .
O38 H38A 0.8200 .
O39 H39B 0.8200 .
O39 H39A 0.8200 .
O40 S2 1.398(7) .
O40 H40 0.8200 .
S1 O42 1.510(11) .
S1 O41 1.465(11) .
S1 O43 1.535(12) .
S2 O45 1.472(11) .
S2 O44 1.540(11) .
S2 O46 1.584(12) .
S3 O47 1.467(6) .
S3 O48 1.503(6) .
S3 O49 1.526(7) .
S3 O50 1.496(8) .
S4 O51 1.440(11) .
S4 O53 1.501(11) .
S4 O53' 1.434(9) .
S4 O54 1.492(5) .
S4 O52' 1.466(8) .
S4 O51' 1.584(10) .
S4 O52 1.601(13) .
O51 O52' 1.003(16) .
O51' O53 1.586(19) .
O52 O53' 1.41(2) .
O53 O53' 1.178(18) .
O55 O55' 1.26(3) .
O55 H55 0.8200 .
O55' H55' 0.8200 .
O56 H56 0.8200 .
O56' H56' 0.8200 .
O57 O57' 1.40(3) .
O57 H57 0.8200 .
O57' H57' 0.8200 .
O58 O58' 1.30(2) .
O58 H58 0.8200 .
O58' H58' 0.8200 .
O59 O59' 1.65(2) .
O59 H59 0.8200 .
O59' H59' 0.8200 .

loop_
_geom_torsion_atom_site_label_1
_geom_torsion_atom_site_label_2
_geom_torsion_atom_site_label_3
_geom_torsion_atom_site_label_4
_geom_torsion
_geom_torsion_site_symmetry_1
_geom_torsion_site_symmetry_4
O3 Al2 Al3 O6 -171.8(4) . .
O11 Al2 Al3 O6 10.7(3) 2_656 .
O14 Al2 Al3 O6 172.3(3) 2_656 .
O17 Al2 Al3 O6 -86.1(3) . .
O2 Al2 Al3 O6 92.4(3) 2_656 .
Al6 Al2 Al3 O6 56.7(2) 2_656 .
Al7 Al2 Al3 O6 127.1(3) 2_656 .
O6 Al2 Al3 O3 171.8(4) . .
O11 Al2 Al3 O3 -177.5(4) 2_656 .
O14 Al2 Al3 O3 -15.9(3) 2_656 .
O17 Al2 Al3 O3 85.7(3) . .
O2 Al2 Al3 O3 -95.8(3) 2_656 .
Al6 Al2 Al3 O3 -131.5(3) 2_656 .
Al7 Al2 Al3 O3 -61.1(3) 2_656 .
O3 Al2 Al3 O9 177.5(4) . .
O6 Al2 Al3 O9 -10.7(3) . .
O11 Al2 Al3 O9 0.0(4) 2_656 .
O14 Al2 Al3 O9 161.7(3) 2_656 .
O17 Al2 Al3 O9 -96.8(3) . .
O2 Al2 Al3 O9 81.7(3) 2_656 .
Al6 Al2 Al3 O9 46.0(3) 2_656 .
Al7 Al2 Al3 O9 116.4(3) 2_656 .
O3 Al2 Al3 O12 11.4(3) . .
O6 Al2 Al3 O12 -176.7(3) . .
O11 Al2 Al3 O12 -166.1(3) 2_656 .
O14 Al2 Al3 O12 -4.4(4) 2_656 .
O17 Al2 Al3 O12 97.1(3) . .
O2 Al2 Al3 O12 -84.3(3) 2_656 .
Al6 Al2 Al3 O12 -120.1(2) 2_656 .
Al7 Al2 Al3 O12 -49.7(3) 2_656 .
O3 Al2 Al3 O20 -86.9(3) . .
O6 Al2 Al3 O20 84.9(3) . .
O11 Al2 Al3 O20 95.6(3) 2_656 .
O14 Al2 Al3 O20 -102.8(3) 2_656 .
O17 Al2 Al3 O20 -1.2(3) . .
O2 Al2 Al3 O20 177.3(2) 2_656 .
Al6 Al2 Al3 O20 141.6(2) 2_656 .
Al7 Al2 Al3 O20 -148.1(2) 2_656 .
O3 Al2 Al3 O1 94.2(3) . .
O6 Al2 Al3 O1 -94.0(3) . .
O11 Al2 Al3 O1 -83.4(3) 2_656 .
O14 Al2 Al3 O1 78.3(3) 2_656 .
O17 Al2 Al3 O1 179.9(2) . .
O2 Al2 Al3 O1 -1.6(2) 2_656 .
Al6 Al2 Al3 O1 -37.4(2) 2_656 .
Al7 Al2 Al3 O1 33.0(2) 2_656 .
O3 Al2 Al3 Al4 131.4(3) . .
O6 Al2 Al3 Al4 -56.8(2) . .
O11 Al2 Al3 Al4 -46.2(3) 2_656 .
O14 Al2 Al3 Al4 115.5(3) 2_656 .
O17 Al2 Al3 Al4 -142.9(2) . .
O2 Al2 Al3 Al4 35.57(19) 2_656 .
Al6 Al2 Al3 Al4 -0.17(17) 2_656 .
Al7 Al2 Al3 Al4 70.22(16) 2_656 .
O3 Al2 Al3 Al5 59.6(3) . .
O6 Al2 Al3 Al5 -128.6(3) . .
O11 Al2 Al3 Al5 -117.9(3) 2_656 .
O14 Al2 Al3 Al5 43.7(3) 2_656 .
O17 Al2 Al3 Al5 145.3(2) . .
O2 Al2 Al3 Al5 -36.19(19) 2_656 .
Al6 Al2 Al3 Al5 -71.93(16) 2_656 .
Al7 Al2 Al3 Al5 -1.54(17) 2_656 .
O6 Al3 Al4 O10 -169.4(2) . .
O3 Al3 Al4 O10 -90.1(4) . .
O9 Al3 Al4 O10 98.6(3) . .
O12 Al3 Al4 O10 2.9(2) . .
O20 Al3 Al4 O10 91.8(3) . .
O1 Al3 Al4 O10 -80.4(3) . .
Al2 Al3 Al4 O10 -136.97(19) . .
Al5 Al3 Al4 O10 -28.41(17) . .
O6 Al3 Al4 O9 92.1(3) . .
O3 Al3 Al4 O9 171.3(4) . .
O12 Al3 Al4 O9 -95.7(3) . .
O20 Al3 Al4 O9 -6.8(4) . .
O1 Al3 Al4 O9 -178.9(4) . .
Al2 Al3 Al4 O9 124.5(3) . .
Al5 Al3 Al4 O9 -127.0(3) . .
O6 Al3 Al4 O8 -75.4(4) . .
O3 Al3 Al4 O8 3.9(5) . .
O9 Al3 Al4 O8 -167.4(5) . .
O12 Al3 Al4 O8 96.9(4) . .
O20 Al3 Al4 O8 -174.2(4) . .
O1 Al3 Al4 O8 13.6(4) . .
Al2 Al3 Al4 O8 -43.0(4) . .
Al5 Al3 Al4 O8 65.6(3) . .
O6 Al3 Al4 O8 0.6(2) . 2_656
O3 Al3 Al4 O8 79.8(4) . 2_656
O9 Al3 Al4 O8 -91.5(3) . 2_656
O12 Al3 Al4 O8 172.8(2) . 2_656
O20 Al3 Al4 O8 -98.3(3) . 2_656
O1 Al3 Al4 O8 89.5(3) . 2_656
Al2 Al3 Al4 O8 32.9(2) . 2_656
Al5 Al3 Al4 O8 141.50(19) . 2_656
O6 Al3 Al4 O19 100.4(3) . .
O3 Al3 Al4 O19 179.7(4) . .
O9 Al3 Al4 O19 8.4(4) . .
O12 Al3 Al4 O19 -87.3(3) . .
O20 Al3 Al4 O19 1.6(4) . .
O1 Al3 Al4 O19 -170.6(4) . .
Al2 Al3 Al4 O19 132.8(3) . .
Al5 Al3 Al4 O19 -118.6(3) . .
O6 Al3 Al4 O1 -89.0(3) . .
O3 Al3 Al4 O1 -9.7(4) . .
O9 Al3 Al4 O1 178.9(4) . .
O12 Al3 Al4 O1 83.3(3) . .
O20 Al3 Al4 O1 172.2(3) . .
Al2 Al3 Al4 O1 -56.6(2) . .
Al5 Al3 Al4 O1 52.0(2) . .
O6 Al3 Al4 Al4 -31.4(2) . 2_656
O3 Al3 Al4 Al4 47.9(4) . 2_656
O9 Al3 Al4 Al4 -123.5(3) . 2_656
O12 Al3 Al4 Al4 140.90(19) . 2_656
O20 Al3 Al4 Al4 -130.2(3) . 2_656
O1 Al3 Al4 Al4 57.6(2) . 2_656
Al2 Al3 Al4 Al4 1.01(19) . 2_656
Al5 Al3 Al4 Al4 109.57(14) . 2_656
O6 Al3 Al4 Al5 -140.95(17) . .
O3 Al3 Al4 Al5 -61.7(3) . .
O9 Al3 Al4 Al5 127.0(3) . .
O12 Al3 Al4 Al5 31.33(17) . .
O20 Al3 Al4 Al5 120.2(3) . .
O1 Al3 Al4 Al5 -52.0(2) . .
Al2 Al3 Al4 Al5 -108.56(13) . .
O6 Al3 Al5 O4 -79.1(3) . .
O3 Al3 Al5 O4 0.2(2) . .
O9 Al3 Al5 O4 -174.5(2) . .
O12 Al3 Al5 O4 88.4(3) . .
O20 Al3 Al5 O4 101.9(3) . .
O1 Al3 Al5 O4 -88.6(3) . .
Al2 Al3 Al5 O4 -32.5(2) . .
Al4 Al3 Al5 O4 -145.3(2) . .
O6 Al3 Al5 O10 94.2(3) . .
O3 Al3 Al5 O10 173.5(2) . .
O9 Al3 Al5 O10 -1.2(2) . .
O12 Al3 Al5 O10 -98.3(3) . .
O20 Al3 Al5 O10 -84.8(3) . .
O1 Al3 Al5 O10 84.7(3) . .
Al2 Al3 Al5 O10 140.8(2) . .
Al4 Al3 Al5 O10 27.99(18) . .
O6 Al3 Al5 O7 0.2(4) . .
O3 Al3 Al5 O7 79.5(3) . .
O9 Al3 Al5 O7 -95.2(3) . .
O12 Al3 Al5 O7 167.7(4) . .
O20 Al3 Al5 O7 -178.8(3) . .
O1 Al3 Al5 O7 -9.3(3) . .
Al2 Al3 Al5 O7 46.8(3) . .
Al4 Al3 Al5 O7 -66.0(3) . .
O6 Al3 Al5 O12 -167.5(4) . .
O3 Al3 Al5 O12 -88.2(3) . .
O9 Al3 Al5 O12 97.1(3) . .
O20 Al3 Al5 O12 13.5(3) . .
O1 Al3 Al5 O12 -177.0(3) . .
Al2 Al3 Al5 O12 -120.9(3) . .
Al4 Al3 Al5 O12 126.3(3) . .
O6 Al3 Al5 O16 -178.5(3) . .
O3 Al3 Al5 O16 -99.3(3) . .
O9 Al3 Al5 O16 86.1(3) . .
O12 Al3 Al5 O16 -11.0(3) . .
O20 Al3 Al5 O16 2.5(4) . .
O1 Al3 Al5 O16 171.9(3) . .
Al2 Al3 Al5 O16 -131.9(3) . .
Al4 Al3 Al5 O16 115.3(3) . .
O6 Al3 Al5 O1 9.6(3) . .
O3 Al3 Al5 O1 88.8(3) . .
O9 Al3 Al5 O1 -85.8(3) . .
O12 Al3 Al5 O1 177.0(3) . .
O20 Al3 Al5 O1 -169.5(3) . .
Al2 Al3 Al5 O1 56.1(2) . .
Al4 Al3 Al5 O1 -56.7(2) . .
O6 Al3 Al5 Al6 -45.4(3) . .
O3 Al3 Al5 Al6 33.9(2) . .
O9 Al3 Al5 Al6 -140.73(19) . .
O12 Al3 Al5 Al6 122.1(3) . .
O20 Al3 Al5 Al6 135.6(3) . .
O1 Al3 Al5 Al6 -54.9(2) . .
Al2 Al3 Al5 Al6 1.23(18) . .
Al4 Al3 Al5 Al6 -111.57(13) . .
O6 Al3 Al5 Al4 66.2(3) . .
O3 Al3 Al5 Al4 145.47(19) . .
O9 Al3 Al5 Al4 -29.16(17) . .
O12 Al3 Al5 Al4 -126.3(3) . .
O20 Al3 Al5 Al4 -112.8(3) . .
O1 Al3 Al5 Al4 56.7(2) . .
Al2 Al3 Al5 Al4 112.80(13) . .
O10 Al4 Al5 O4 -169.2(4) . .
O9 Al4 Al5 O4 92.8(3) . .
O8 Al4 Al5 O4 -78.0(4) . .
O8 Al4 Al5 O4 -0.7(4) 2_656 .
O19 Al4 Al5 O4 -179.3(4) . .
O1 Al4 Al5 O4 10.9(3) . .
Al4 Al4 Al5 O4 -44.3(4) 2_656 .
Al3 Al4 Al5 O4 62.9(3) . .
O9 Al4 Al5 O10 -98.0(3) . .
O8 Al4 Al5 O10 91.2(3) . .
O8 Al4 Al5 O10 168.5(4) 2_656 .
O19 Al4 Al5 O10 -10.1(3) . .
O1 Al4 Al5 O10 -179.9(3) . .
Al4 Al4 Al5 O10 124.9(3) 2_656 .
Al3 Al4 Al5 O10 -127.9(3) . .
O10 Al4 Al5 O7 -90.6(3) . .
O9 Al4 Al5 O7 171.4(2) . .
O8 Al4 Al5 O7 0.6(3) . .
O8 Al4 Al5 O7 77.9(3) 2_656 .
O19 Al4 Al5 O7 -100.7(3) . .
O1 Al4 Al5 O7 89.5(3) . .
Al4 Al4 Al5 O7 34.4(2) 2_656 .
Al3 Al4 Al5 O7 141.6(2) . .
O10 Al4 Al5 O12 97.5(3) . .
O9 Al4 Al5 O12 -0.5(2) . .
O8 Al4 Al5 O12 -171.2(2) . .
O8 Al4 Al5 O12 -93.9(3) 2_656 .
O19 Al4 Al5 O12 87.5(3) . .
O1 Al4 Al5 O12 -82.3(3) . .
Al4 Al4 Al5 O12 -137.5(2) 2_656 .
Al3 Al4 Al5 O12 -30.31(16) . .
O10 Al4 Al5 O16 9.3(3) . .
O9 Al4 Al5 O16 -88.7(3) . .
O8 Al4 Al5 O16 100.5(3) . .
O8 Al4 Al5 O16 177.8(3) 2_656 .
O19 Al4 Al5 O16 -0.8(4) . .
O1 Al4 Al5 O16 -170.6(3) . .
Al4 Al4 Al5 O16 134.2(2) 2_656 .
Al3 Al4 Al5 O16 -118.6(2) . .
O10 Al4 Al5 O1 179.9(3) . .
O9 Al4 Al5 O1 81.8(3) . .
O8 Al4 Al5 O1 -88.9(3) . .
O8 Al4 Al5 O1 -11.6(3) 2_656 .
O19 Al4 Al5 O1 169.8(3) . .
Al4 Al4 Al5 O1 -55.2(2) 2_656 .
Al3 Al4 Al5 O1 52.0(2) . .
O10 Al4 Al5 Al6 -123.1(3) . .
O9 Al4 Al5 Al6 138.85(19) . .
O8 Al4 Al5 Al6 -31.9(2) . .
O8 Al4 Al5 Al6 45.4(3) 2_656 .
O19 Al4 Al5 Al6 -133.2(3) . .
O1 Al4 Al5 Al6 57.0(2) . .
Al4 Al4 Al5 Al6 1.83(19) 2_656 .
Al3 Al4 Al5 Al6 109.03(13) . .
O10 Al4 Al5 Al3 127.9(3) . .
O9 Al4 Al5 Al3 29.82(18) . .
O8 Al4 Al5 Al3 -140.9(2) . .
O8 Al4 Al5 Al3 -63.6(3) 2_656 .
O19 Al4 Al5 Al3 117.8(3) . .
O1 Al4 Al5 Al3 -52.0(2) . .
Al4 Al4 Al5 Al3 -107.20(14) 2_656 .
O4 Al5 Al6 O13 18.6(4) . .
O10 Al5 Al6 O13 -158.4(3) . .
O7 Al5 Al6 O13 -172.9(4) . .
O12 Al5 Al6 O13 3.0(4) . .
O16 Al5 Al6 O13 102.0(3) . .
O1 Al5 Al6 O13 -77.1(3) . .
Al3 Al5 Al6 O13 -43.2(3) . .
Al4 Al5 Al6 O13 -114.5(3) . .
O10 Al5 Al6 O4 -177.0(4) . .
O7 Al5 Al6 O4 168.6(4) . .
O12 Al5 Al6 O4 -15.6(3) . .
O16 Al5 Al6 O4 83.4(3) . .
O1 Al5 Al6 O4 -95.7(3) . .
Al3 Al5 Al6 O4 -61.8(3) . .
Al4 Al5 Al6 O4 -133.0(3) . .
O4 Al5 Al6 O7 -168.6(4) . .
O10 Al5 Al6 O7 14.4(4) . .
O12 Al5 Al6 O7 175.9(4) . .
O16 Al5 Al6 O7 -85.1(3) . .
O1 Al5 Al6 O7 95.7(3) . .
Al3 Al5 Al6 O7 129.7(3) . .
Al4 Al5 Al6 O7 58.4(3) . .
O4 Al5 Al6 O11 176.8(4) . .
O10 Al5 Al6 O11 -0.2(4) . .
O7 Al5 Al6 O11 -14.6(4) . .
O12 Al5 Al6 O11 161.2(3) . .
O16 Al5 Al6 O11 -99.8(3) . .
O1 Al5 Al6 O11 81.1(3) . .
Al3 Al5 Al6 O11 115.0(3) . .
Al4 Al5 Al6 O11 43.7(3) . .
O4 Al5 Al6 O15 -83.5(3) . .
O10 Al5 Al6 O15 99.5(3) . .
O7 Al5 Al6 O15 85.0(3) . .
O12 Al5 Al6 O15 -99.1(3) . .
O16 Al5 Al6 O15 -0.1(3) . .
O1 Al5 Al6 O15 -179.2(2) . .
Al3 Al5 Al6 O15 -145.3(2) . .
Al4 Al5 Al6 O15 143.43(19) . .
O4 Al5 Al6 O2 96.8(3) . .
O10 Al5 Al6 O2 -80.2(3) . .
O7 Al5 Al6 O2 -94.6(3) . .
O12 Al5 Al6 O2 81.2(3) . .
O16 Al5 Al6 O2 -179.8(2) . .
O1 Al5 Al6 O2 1.1(2) . .
Al3 Al5 Al6 O2 35.03(19) . .
Al4 Al5 Al6 O2 -36.24(19) . .
O4 Al5 Al6 Al7 61.6(3) . .
O10 Al5 Al6 Al7 -115.4(3) . .
O7 Al5 Al6 Al7 -129.8(3) . .
O12 Al5 Al6 Al7 46.0(3) . .
O16 Al5 Al6 Al7 145.0(2) . .
O1 Al5 Al6 Al7 -34.12(19) . .
Al3 Al5 Al6 Al7 -0.19(17) . .
Al4 Al5 Al6 Al7 -71.46(15) . .
O4 Al5 Al6 Al2 132.1(3) . 2_656
O10 Al5 Al6 Al2 -44.9(3) . 2_656
O7 Al5 Al6 Al2 -59.4(3) . 2_656
O12 Al5 Al6 Al2 116.5(3) . 2_656
O16 Al5 Al6 Al2 -144.5(2) . 2_656
O1 Al5 Al6 Al2 36.36(19) . 2_656
Al3 Al5 Al6 Al2 70.29(16) . 2_656
Al4 Al5 Al6 Al2 -0.98(17) . 2_656
O4 Al6 Al7 O13 -88.6(3) . .
O7 Al6 Al7 O13 -166.9(4) . .
O11 Al6 Al7 O13 99.8(3) . .
O15 Al6 Al7 O13 13.3(3) . .
O2 Al6 Al7 O13 -177.2(3) . .
Al5 Al6 Al7 O13 -121.7(3) . .
Al2 Al6 Al7 O13 130.1(3) 2_656 .
O13 Al6 Al7 O5 86.9(3) . .
O4 Al6 Al7 O5 -1.7(2) . .
O7 Al6 Al7 O5 -80.0(3) . .
O11 Al6 Al7 O5 -173.3(2) . .
O15 Al6 Al7 O5 100.2(3) . .
O2 Al6 Al7 O5 -90.3(3) . .
Al5 Al6 Al7 O5 -34.8(2) . .
Al2 Al6 Al7 O5 -143.01(18) 2_656 .
O13 Al6 Al7 O5 166.9(4) . 2_656
O4 Al6 Al7 O5 78.3(3) . 2_656
O7 Al6 Al7 O5 0.0(4) . 2_656
O11 Al6 Al7 O5 -93.3(3) . 2_656
O15 Al6 Al7 O5 -179.8(3) . 2_656
O2 Al6 Al7 O5 -10.4(3) . 2_656
Al5 Al6 Al7 O5 45.2(3) . 2_656
Al2 Al6 Al7 O5 -63.0(2) 2_656 2_656
O13 Al6 Al7 O14 -101.3(3) . .
O4 Al6 Al7 O14 170.1(2) . .
O7 Al6 Al7 O14 91.8(3) . .
O11 Al6 Al7 O14 -1.5(2) . .
O15 Al6 Al7 O14 -88.0(3) . .
O2 Al6 Al7 O14 81.5(2) . .
Al5 Al6 Al7 O14 137.01(18) . .
Al2 Al6 Al7 O14 28.78(16) 2_656 .
O13 Al6 Al7 O18 -14.4(3) . .
O4 Al6 Al7 O18 -103.0(3) . .
O7 Al6 Al7 O18 178.7(3) . .
O11 Al6 Al7 O18 85.5(3) . .
O15 Al6 Al7 O18 -1.0(3) . .
O2 Al6 Al7 O18 168.4(3) . .
Al5 Al6 Al7 O18 -136.1(2) . .
Al2 Al6 Al7 O18 115.7(2) 2_656 .
O13 Al6 Al7 O2 177.2(3) . .
O4 Al6 Al7 O2 88.7(3) . .
O7 Al6 Al7 O2 10.3(3) . .
O11 Al6 Al7 O2 -82.9(2) . .
O15 Al6 Al7 O2 -169.4(3) . .
Al5 Al6 Al7 O2 55.6(2) . .
Al2 Al6 Al7 O2 -52.68(19) 2_656 .
O13 Al6 Al7 Al7 121.2(3) . 2_656
O4 Al6 Al7 Al7 32.6(2) . 2_656
O7 Al6 Al7 Al7 -45.8(3) . 2_656
O11 Al6 Al7 Al7 -139.01(19) . 2_656
O15 Al6 Al7 Al7 134.5(2) . 2_656
O2 Al6 Al7 Al7 -56.1(2) . 2_656
Al5 Al6 Al7 Al7 -0.52(17) . 2_656
Al2 Al6 Al7 Al7 -108.76(12) 2_656 2_656
O13 Al6 Al7 Al2 -130.1(3) . 2_656
O4 Al6 Al7 Al2 141.35(19) . 2_656
O7 Al6 Al7 Al2 63.0(3) . 2_656
O11 Al6 Al7 Al2 -30.24(17) . 2_656
O15 Al6 Al7 Al2 -116.7(2) . 2_656
O2 Al6 Al7 Al2 52.68(19) . 2_656
Al5 Al6 Al7 Al2 108.24(12) . 2_656
O28 Al9 Al10 O31 170.3(4) . .
O29 Al9 Al10 O31 -100.5(3) 2 .
O28 Al9 Al10 O31 90.3(3) 2 .
O38 Al9 Al10 O31 -10.9(3) . .
O22 Al9 Al10 O31 179.6(3) 2 .
Al9 Al9 Al10 O31 123.7(3) 2 .
Al14 Al9 Al10 O31 -127.8(3) 2 .
O28 Al9 Al10 O23 1.7(4) . .
O29 Al9 Al10 O23 91.0(3) 2 .
O31 Al9 Al10 O23 -168.5(4) . .
O28 Al9 Al10 O23 -78.2(3) 2 .
O38 Al9 Al10 O23 -179.4(3) . .
O22 Al9 Al10 O23 11.1(3) 2 .
Al9 Al9 Al10 O23 -44.8(3) 2 .
Al14 Al9 Al10 O23 63.7(3) 2 .
O28 Al9 Al10 O34 -92.1(3) . 2
O29 Al9 Al10 O34 -2.8(2) 2 2
O31 Al9 Al10 O34 97.7(3) . 2
O28 Al9 Al10 O34 -172.0(2) 2 2
O38 Al9 Al10 O34 86.8(3) . 2
O22 Al9 Al10 O34 -82.7(2) 2 2
Al9 Al9 Al10 O34 -138.63(18) 2 2
Al14 Al9 Al10 O34 -30.14(16) 2 2
O28 Al9 Al10 O26 80.7(3) . .
O29 Al9 Al10 O26 170.0(2) 2 .
O31 Al9 Al10 O26 -89.6(3) . .
O28 Al9 Al10 O26 0.7(2) 2 .
O38 Al9 Al10 O26 -100.4(3) . .
O22 Al9 Al10 O26 90.1(2) 2 .
Al9 Al9 Al10 O26 34.2(2) 2 .
Al14 Al9 Al10 O26 142.64(18) 2 .
O28 Al9 Al10 O37 -179.9(3) . .
O29 Al9 Al10 O37 -90.7(3) 2 .
O31 Al9 Al10 O37 9.8(3) . .
O28 Al9 Al10 O37 100.1(3) 2 .
O38 Al9 Al10 O37 -1.1(3) . .
O22 Al9 Al10 O37 -170.6(3) 2 .
Al9 Al9 Al10 O37 133.5(2) 2 .
Al14 Al9 Al10 O37 -118.0(2) 2 .
O28 Al9 Al10 O22 -9.4(3) . 2
O29 Al9 Al10 O22 79.9(2) 2 2
O31 Al9 Al10 O22 -179.6(3) . 2
O28 Al9 Al10 O22 -89.3(3) 2 2
O38 Al9 Al10 O22 169.5(3) . 2
Al9 Al9 Al10 O22 -55.9(2) 2 2
Al14 Al9 Al10 O22 52.6(2) 2 2
O28 Al9 Al10 Al11 47.5(3) . .
O29 Al9 Al10 Al11 136.79(18) 2 .
O31 Al9 Al10 Al11 -122.7(3) . .
O28 Al9 Al10 Al11 -32.4(2) 2 .
O38 Al9 Al10 Al11 -133.6(2) . .
O22 Al9 Al10 Al11 56.9(2) 2 .
Al9 Al9 Al10 Al11 0.98(17) 2 .
Al14 Al9 Al10 Al11 109.47(12) 2 .
O28 Al9 Al10 Al14 -61.9(3) . 2
O29 Al9 Al10 Al14 27.33(17) 2 2
O31 Al9 Al10 Al14 127.8(3) . 2
O28 Al9 Al10 Al14 -141.91(19) 2 2
O38 Al9 Al10 Al14 116.9(2) . 2
O22 Al9 Al10 Al14 -52.6(2) 2 2
Al9 Al9 Al10 Al14 -108.49(13) 2 2
O31 Al10 Al11 O23 -179.0(4) . .
O34 Al10 Al11 O23 -14.8(3) 2 .
O26 Al10 Al11 O23 169.0(4) . .
O37 Al10 Al11 O23 82.5(3) . .
O22 Al10 Al11 O23 -97.2(3) 2 .
Al14 Al10 Al11 O23 -61.2(3) 2 .
Al9 Al10 Al11 O23 -133.4(3) . .
O31 Al10 Al11 O32 -162.1(3) . .
O23 Al10 Al11 O32 16.9(3) . .
O34 Al10 Al11 O32 2.1(4) 2 .
O26 Al10 Al11 O32 -174.1(4) . .
O37 Al10 Al11 O32 99.4(3) . .
O22 Al10 Al11 O32 -80.3(3) 2 .
Al14 Al10 Al11 O32 -44.3(3) 2 .
Al9 Al10 Al11 O32 -116.5(2) . .
O31 Al10 Al11 O26 12.0(3) . .
O23 Al10 Al11 O26 -169.0(4) . .
O34 Al10 Al11 O26 176.2(4) 2 .
O37 Al10 Al11 O26 -86.5(3) . .
O22 Al10 Al11 O26 93.8(3) 2 .
Al14 Al10 Al11 O26 129.8(3) 2 .
Al9 Al10 Al11 O26 57.6(3) . .
O31 Al10 Al11 O30 -1.0(4) . .
O23 Al10 Al11 O30 178.0(3) . .
O34 Al10 Al11 O30 163.2(3) 2 .
O26 Al10 Al11 O30 -12.9(3) . .
O37 Al10 Al11 O30 -99.4(3) . .
O22 Al10 Al11 O30 80.9(3) 2 .
Al14 Al10 Al11 O30 116.9(2) 2 .
Al9 Al10 Al11 O30 44.7(3) . .
O31 Al10 Al11 O36 95.8(3) . .
O23 Al10 Al11 O36 -85.2(3) . .
O34 Al10 Al11 O36 -100.0(3) 2 .
O26 Al10 Al11 O36 83.8(3) . .
O37 Al10 Al11 O36 -2.7(2) . .
O22 Al10 Al11 O36 177.6(2) 2 .
Al14 Al10 Al11 O36 -146.41(18) 2 .
Al9 Al10 Al11 O36 141.39(18) . .
O31 Al10 Al11 O21 -81.6(3) . .
O23 Al10 Al11 O21 97.5(3) . .
O34 Al10 Al11 O21 82.7(3) 2 .
O26 Al10 Al11 O21 -93.5(3) . .
O37 Al10 Al11 O21 180.0(2) . .
O22 Al10 Al11 O21 0.3(2) 2 .
Al14 Al10 Al11 O21 36.28(19) 2 .
Al9 Al10 Al11 O21 -35.92(18) . .
O31 Al10 Al11 Al13 -47.0(3) . .
O23 Al10 Al11 Al13 132.0(3) . .
O34 Al10 Al11 Al13 117.2(3) 2 .
O26 Al10 Al11 Al13 -59.0(2) . .
O37 Al10 Al11 Al13 -145.50(17) . .
O22 Al10 Al11 Al13 34.82(18) 2 .
Al14 Al10 Al11 Al13 70.81(15) 2 .
Al9 Al10 Al11 Al13 -1.39(15) . .
O31 Al10 Al11 Al12 -117.3(3) . .
O23 Al10 Al11 Al12 61.7(3) . .
O34 Al10 Al11 Al12 46.9(3) 2 .
O26 Al10 Al11 Al12 -129.3(3) . .
O37 Al10 Al11 Al12 144.20(18) . .
O22 Al10 Al11 Al12 -35.48(18) 2 .
Al14 Al10 Al11 Al12 0.52(17) 2 .
Al9 Al10 Al11 Al12 -71.68(14) . .
O23 Al11 Al12 O33 170.1(2) . .
O32 Al11 Al12 O33 -103.7(3) . .
O26 Al11 Al12 O33 88.9(3) . .
O30 Al11 Al12 O33 -2.0(2) . .
O36 Al11 Al12 O33 -87.6(3) . .
O21 Al11 Al12 O33 80.4(2) . .
Al10 Al11 Al12 O33 136.39(18) . .
Al13 Al11 Al12 O33 27.71(16) . .
O23 Al11 Al12 O24 77.8(3) . 2
O32 Al11 Al12 O24 163.9(4) . 2
O26 Al11 Al12 O24 -3.4(4) . 2
O30 Al11 Al12 O24 -94.3(3) . 2
O36 Al11 Al12 O24 -180.0(3) . 2
O21 Al11 Al12 O24 -11.9(3) . 2
Al10 Al11 Al12 O24 44.1(3) . 2
Al13 Al11 Al12 O24 -64.6(3) . 2
O23 Al11 Al12 O24 -0.9(2) . .
O32 Al11 Al12 O24 85.3(3) . .
O26 Al11 Al12 O24 -82.1(3) . .
O30 Al11 Al12 O24 -173.0(2) . .
O36 Al11 Al12 O24 101.4(3) . .
O21 Al11 Al12 O24 -90.6(3) . .
Al10 Al11 Al12 O24 -34.6(2) . .
Al13 Al11 Al12 O24 -143.30(19) . .
O23 Al11 Al12 O32 -86.2(3) . .
O26 Al11 Al12 O32 -167.3(4) . .
O30 Al11 Al12 O32 101.7(3) . .
O36 Al11 Al12 O32 16.1(3) . .
O21 Al11 Al12 O32 -175.8(3) . .
Al10 Al11 Al12 O32 -119.9(3) . .
Al13 Al11 Al12 O32 131.4(3) . .
O23 Al11 Al12 O39 -101.0(3) . .
O32 Al11 Al12 O39 -14.8(3) . .
O26 Al11 Al12 O39 177.9(3) . .
O30 Al11 Al12 O39 86.9(3) . .
O36 Al11 Al12 O39 1.3(3) . .
O21 Al11 Al12 O39 169.3(3) . .
Al10 Al11 Al12 O39 -134.7(2) . .
Al13 Al11 Al12 O39 116.6(2) . .
O23 Al11 Al12 O21 89.7(3) . .
O32 Al11 Al12 O21 175.8(3) . .
O26 Al11 Al12 O21 8.5(3) . .
O30 Al11 Al12 O21 -82.4(2) . .
O36 Al11 Al12 O21 -168.1(3) . .
Al10 Al11 Al12 O21 56.0(2) . .
Al13 Al11 Al12 O21 -52.7(2) . .
O23 Al11 Al12 Al12 33.5(2) . 2
O32 Al11 Al12 Al12 119.7(3) . 2
O26 Al11 Al12 Al12 -47.6(3) . 2
O30 Al11 Al12 Al12 -138.55(18) . 2
O36 Al11 Al12 Al12 135.8(2) . 2
O21 Al11 Al12 Al12 -56.1(2) . 2
Al10 Al11 Al12 Al12 -0.15(18) . 2
Al13 Al11 Al12 Al12 -108.84(13) . 2
O23 Al11 Al12 Al13 142.39(18) . .
O32 Al11 Al12 Al13 -131.4(3) . .
O26 Al11 Al12 Al13 61.2(3) . .
O30 Al11 Al12 Al13 -29.71(16) . .
O36 Al11 Al12 Al13 -115.4(2) . .
O21 Al11 Al12 Al13 52.7(2) . .
Al10 Al11 Al12 Al13 108.69(12) . .
O23 Al11 Al13 O33 -93.5(3) . .
O32 Al11 Al13 O33 -0.6(2) . .
O26 Al11 Al13 O33 -171.4(2) . .
O30 Al11 Al13 O33 100.2(3) . .
O36 Al11 Al13 O33 90.7(3) . .
O21 Al11 Al13 O33 -82.3(2) . .
Al10 Al11 Al13 O33 -137.89(17) . .
Al12 Al11 Al13 O33 -27.68(16) . .
O23 Al11 Al13 O25 3.0(4) . .
O32 Al11 Al13 O25 95.8(3) . .
O26 Al11 Al13 O25 -74.9(3) . .
O30 Al11 Al13 O25 -163.3(4) . .
O36 Al11 Al13 O25 -172.9(3) . .
O21 Al11 Al13 O25 14.1(3) . .
Al10 Al11 Al13 O25 -41.5(3) . .
Al12 Al11 Al13 O25 68.7(3) . .
O23 Al11 Al13 O27 78.5(3) . .
O32 Al11 Al13 O27 171.4(2) . .
O26 Al11 Al13 O27 0.7(2) . .
O30 Al11 Al13 O27 -87.8(3) . .
O36 Al11 Al13 O27 -97.3(3) . .
O21 Al11 Al13 O27 89.7(2) . .
Al10 Al11 Al13 O27 34.11(19) . .
Al12 Al11 Al13 O27 144.33(17) . .
O23 Al11 Al13 O30 166.3(4) . .
O32 Al11 Al13 O30 -100.8(3) . .
O26 Al11 Al13 O30 88.4(3) . .
O36 Al11 Al13 O30 -9.5(3) . .
O21 Al11 Al13 O30 177.4(3) . .
Al10 Al11 Al13 O30 121.9(3) . .
Al12 Al11 Al13 O30 -127.9(2) . .
O23 Al11 Al13 O35 178.2(3) . .
O32 Al11 Al13 O35 -88.9(3) . .
O26 Al11 Al13 O35 100.3(3) . .
O30 Al11 Al13 O35 11.9(3) . .
O36 Al11 Al13 O35 2.3(3) . .
O21 Al11 Al13 O35 -170.7(3) . .
Al10 Al11 Al13 O35 133.8(2) . .
Al12 Al11 Al13 O35 -116.0(2) . .
O23 Al11 Al13 O21 -11.1(3) . .
O32 Al11 Al13 O21 81.8(2) . .
O26 Al11 Al13 O21 -89.0(3) . .
O30 Al11 Al13 O21 -177.4(3) . .
O36 Al11 Al13 O21 173.1(3) . .
Al10 Al11 Al13 O21 -55.5(2) . .
Al12 Al11 Al13 O21 54.7(2) . .
O23 Al11 Al13 Al14 46.3(3) . .
O32 Al11 Al13 Al14 139.20(17) . .
O26 Al11 Al13 Al14 -31.58(19) . .
O30 Al11 Al13 Al14 -120.0(3) . .
O36 Al11 Al13 Al14 -129.5(2) . .
O21 Al11 Al13 Al14 57.4(2) . .
Al10 Al11 Al13 Al14 1.88(15) . .
Al12 Al11 Al13 Al14 112.09(11) . .
O23 Al11 Al13 Al12 -65.8(3) . .
O32 Al11 Al13 Al12 27.10(16) . .
O26 Al11 Al13 Al12 -143.68(17) . .
O30 Al11 Al13 Al12 127.9(2) . .
O36 Al11 Al13 Al12 118.4(2) . .
O21 Al11 Al13 Al12 -54.7(2) . .
Al10 Al11 Al13 Al12 -110.21(11) . .
O24 Al12 Al13 O33 -86.9(3) 2 .
O24 Al12 Al13 O33 -165.2(4) . .
O32 Al12 Al13 O33 102.9(3) . .
O39 Al12 Al13 O33 12.7(3) . .
O21 Al12 Al13 O33 -178.8(4) . .
Al12 Al12 Al13 O33 -121.6(3) 2 .
Al11 Al12 Al13 O33 129.8(3) . .
O33 Al12 Al13 O25 88.4(3) . .
O24 Al12 Al13 O25 1.4(2) 2 .
O24 Al12 Al13 O25 -76.9(3) . .
O32 Al12 Al13 O25 -168.7(2) . .
O39 Al12 Al13 O25 101.0(3) . .
O21 Al12 Al13 O25 -90.4(3) . .
Al12 Al12 Al13 O25 -33.3(2) 2 .
Al11 Al12 Al13 O25 -141.88(18) . .
O33 Al12 Al13 O27 169.9(4) . .
O24 Al12 Al13 O27 83.0(3) 2 .
O24 Al12 Al13 O27 4.7(4) . .
O32 Al12 Al13 O27 -87.2(3) . .
O39 Al12 Al13 O27 -177.4(3) . .
O21 Al12 Al13 O27 -8.9(3) . .
Al12 Al12 Al13 O27 48.3(3) 2 .
Al11 Al12 Al13 O27 -60.3(3) . .
O33 Al12 Al13 O30 -99.9(3) . .
O24 Al12 Al13 O30 173.2(2) 2 .
O24 Al12 Al13 O30 94.9(3) . .
O32 Al12 Al13 O30 3.0(2) . .
O39 Al12 Al13 O30 -87.2(3) . .
O21 Al12 Al13 O30 81.3(3) . .
Al12 Al12 Al13 O30 138.49(18) 2 .
Al11 Al12 Al13 O30 29.87(15) . .
O33 Al12 Al13 O35 -11.3(3) . .
O24 Al12 Al13 O35 -98.3(3) 2 .
O24 Al12 Al13 O35 -176.6(3) . .
O32 Al12 Al13 O35 91.6(3) . .
O39 Al12 Al13 O35 1.3(4) . .
O21 Al12 Al13 O35 169.9(3) . .
Al12 Al12 Al13 O35 -133.0(2) 2 .
Al11 Al12 Al13 O35 118.4(2) . .
O33 Al12 Al13 O21 178.8(4) . .
O24 Al12 Al13 O21 91.9(3) 2 .
O24 Al12 Al13 O21 13.6(3) . .
O32 Al12 Al13 O21 -78.3(3) . .
O39 Al12 Al13 O21 -168.6(3) . .
Al12 Al12 Al13 O21 57.2(2) 2 .
Al11 Al12 Al13 O21 -51.5(2) . .
O33 Al12 Al13 Al14 122.1(3) . .
O24 Al12 Al13 Al14 35.2(2) 2 .
O24 Al12 Al13 Al14 -43.1(3) . .
O32 Al12 Al13 Al14 -135.00(18) . .
O39 Al12 Al13 Al14 134.8(2) . .
O21 Al12 Al13 Al14 -56.7(2) . .
Al12 Al12 Al13 Al14 0.47(19) 2 .
Al11 Al12 Al13 Al14 -108.15(13) . .
O33 Al12 Al13 Al11 -129.8(3) . .
O24 Al12 Al13 Al11 143.31(17) 2 .
O24 Al12 Al13 Al11 65.0(3) . .
O32 Al12 Al13 Al11 -26.85(16) . .
O39 Al12 Al13 Al11 -117.1(2) . .
O21 Al12 Al13 Al11 51.5(2) . .
Al12 Al12 Al13 Al11 108.62(13) 2 .
O33 Al13 Al14 O29 158.6(3) . .
O25 Al13 Al14 O29 175.6(4) . .
O27 Al13 Al14 O29 -15.0(3) . .
O30 Al13 Al14 O29 -4.3(4) . .
O35 Al13 Al14 O29 -102.2(3) . .
O21 Al13 Al14 O29 77.0(3) . .
Al11 Al13 Al14 O29 41.9(3) . .
Al12 Al13 Al14 O29 113.6(3) . .
O33 Al13 Al14 O27 173.7(4) . .
O25 Al13 Al14 O27 -169.4(4) . .
O30 Al13 Al14 O27 10.7(3) . .
O35 Al13 Al14 O27 -87.1(3) . .
O21 Al13 Al14 O27 92.1(3) . .
Al11 Al13 Al14 O27 57.0(2) . .
Al12 Al13 Al14 O27 128.6(3) . .
O33 Al13 Al14 O34 -0.8(4) . .
O25 Al13 Al14 O34 16.2(3) . .
O27 Al13 Al14 O34 -174.4(4) . .
O30 Al13 Al14 O34 -163.7(3) . .
O35 Al13 Al14 O34 98.4(3) . .
O21 Al13 Al14 O34 -82.4(3) . .
Al11 Al13 Al14 O34 -117.5(3) . .
Al12 Al13 Al14 O34 -45.8(3) . .
O33 Al13 Al14 O25 -17.0(3) . .
O27 Al13 Al14 O25 169.4(4) . .
O30 Al13 Al14 O25 -179.9(3) . .
O35 Al13 Al14 O25 82.2(3) . .
O21 Al13 Al14 O25 -98.6(3) . .
Al11 Al13 Al14 O25 -133.7(3) . .
Al12 Al13 Al14 O25 -62.1(2) . .
O33 Al13 Al14 O40 -101.0(3) . .
O25 Al13 Al14 O40 -84.0(3) . .
O27 Al13 Al14 O40 85.3(3) . .
O30 Al13 Al14 O40 96.0(3) . .
O35 Al13 Al14 O40 -1.8(3) . .
O21 Al13 Al14 O40 177.4(3) . .
Al11 Al13 Al14 O40 142.3(2) . .
Al12 Al13 Al14 O40 -146.1(2) . .
O33 Al13 Al14 O22 80.0(3) . .
O25 Al13 Al14 O22 96.9(3) . .
O27 Al13 Al14 O22 -93.7(3) . .
O30 Al13 Al14 O22 -83.0(3) . .
O35 Al13 Al14 O22 179.2(2) . .
O21 Al13 Al14 O22 -1.6(2) . .
Al11 Al13 Al14 O22 -36.72(19) . .
Al12 Al13 Al14 O22 34.9(2) . .
O33 Al13 Al14 Al10 45.0(3) . 2
O25 Al13 Al14 Al10 61.9(2) . 2
O27 Al13 Al14 Al10 -128.7(3) . 2
O30 Al13 Al14 Al10 -118.0(2) . 2
O35 Al13 Al14 Al10 144.16(19) . 2
O21 Al13 Al14 Al10 -36.62(19) . 2
Al11 Al13 Al14 Al10 -71.73(15) . 2
Al12 Al13 Al14 Al10 -0.11(18) . 2
O33 Al13 Al14 Al9 114.7(3) . 2
O25 Al13 Al14 Al9 131.7(3) . 2
O27 Al13 Al14 Al9 -59.0(3) . 2
O30 Al13 Al14 Al9 -48.2(3) . 2
O35 Al13 Al14 Al9 -146.11(18) . 2
O21 Al13 Al14 Al9 33.12(19) . 2
Al11 Al13 Al14 Al9 -1.99(16) . 2
Al12 Al13 Al14 Al9 69.62(16) . 2
O1 Al1 O1 Al5 -118.8(3) 2_656 .
O2 Al1 O1 Al5 1.2(4) . .
O2 Al1 O1 Al5 121.1(3) 2_656 .
O1 Al1 O1 Al3 116.9(3) 2_656 .
O2 Al1 O1 Al3 -123.0(3) . .
O2 Al1 O1 Al3 -3.2(4) 2_656 .
O1 Al1 O1 Al4 -0.38(18) 2_656 .
O2 Al1 O1 Al4 119.7(3) . .
O2 Al1 O1 Al4 -120.5(3) 2_656 .
O4 Al5 O1 Al1 -40.0(4) . .
O10 Al5 O1 Al1 133.1(3) . .
O7 Al5 O1 Al1 37.2(4) . .
O12 Al5 O1 Al1 -134.6(3) . .
O16 Al5 O1 Al1 -176.5(14) . .
Al6 Al5 O1 Al1 -1.5(3) . .
Al3 Al5 O1 Al1 -136.5(4) . .
Al4 Al5 O1 Al1 133.1(4) . .
O4 Al5 O1 Al3 96.5(2) . .
O10 Al5 O1 Al3 -90.4(2) . .
O7 Al5 O1 Al3 173.7(2) . .
O12 Al5 O1 Al3 1.9(2) . .
O16 Al5 O1 Al3 -40.0(16) . .
Al6 Al5 O1 Al3 135.02(17) . .
Al4 Al5 O1 Al3 -90.5(2) . .
O4 Al5 O1 Al4 -173.1(2) . .
O10 Al5 O1 Al4 0.1(2) . .
O7 Al5 O1 Al4 -95.9(2) . .
O12 Al5 O1 Al4 92.3(2) . .
O16 Al5 O1 Al4 50.4(16) . .
Al6 Al5 O1 Al4 -134.53(16) . .
Al3 Al5 O1 Al4 90.5(2) . .
O6 Al3 O1 Al1 -36.5(3) . .
O3 Al3 O1 Al1 41.4(4) . .
O9 Al3 O1 Al1 -133.1(3) . .
O12 Al3 O1 Al1 135.1(3) . .
O20 Al3 O1 Al1 -171.1(14) . .
Al2 Al3 O1 Al1 3.0(3) . .
Al4 Al3 O1 Al1 -132.4(4) . .
Al5 Al3 O1 Al1 137.0(4) . .
O6 Al3 O1 Al5 -173.5(2) . .
O3 Al3 O1 Al5 -95.7(2) . .
O9 Al3 O1 Al5 89.9(2) . .
O12 Al3 O1 Al5 -1.9(2) . .
O20 Al3 O1 Al5 51.9(16) . .
Al2 Al3 O1 Al5 -134.06(17) . .
Al4 Al3 O1 Al5 90.6(2) . .
O6 Al3 O1 Al4 96.0(2) . .
O3 Al3 O1 Al4 173.8(2) . .
O9 Al3 O1 Al4 -0.6(2) . .
O12 Al3 O1 Al4 -92.5(2) . .
O20 Al3 O1 Al4 -38.7(16) . .
Al2 Al3 O1 Al4 135.37(17) . .
Al5 Al3 O1 Al4 -90.6(2) . .
O10 Al4 O1 Al1 -133.7(3) . .
O9 Al4 O1 Al1 133.1(3) . .
O8 Al4 O1 Al1 -38.3(4) . .
O8 Al4 O1 Al1 38.4(3) 2_656 .
O19 Al4 O1 Al1 177.2(13) . .
Al4 Al4 O1 Al1 0.7(3) 2_656 .
Al3 Al4 O1 Al1 132.4(4) . .
Al5 Al4 O1 Al1 -133.6(4) . .
O10 Al4 O1 Al5 -0.1(2) . .
O9 Al4 O1 Al5 -93.3(2) . .
O8 Al4 O1 Al5 95.4(2) . .
O8 Al4 O1 Al5 172.0(2) 2_656 .
O19 Al4 O1 Al5 -49.2(15) . .
Al4 Al4 O1 Al5 134.29(18) 2_656 .
Al3 Al4 O1 Al5 -94.0(2) . .
O10 Al4 O1 Al3 93.9(2) . .
O9 Al4 O1 Al3 0.7(2) . .
O8 Al4 O1 Al3 -170.7(2) . .
O8 Al4 O1 Al3 -94.0(2) 2_656 .
O19 Al4 O1 Al3 44.8(15) . .
Al4 Al4 O1 Al3 -131.73(19) 2_656 .
Al5 Al4 O1 Al3 94.0(2) . .
O1 Al1 O2 Al2 1.2(4) 2_656 2_656
O1 Al1 O2 Al2 -119.6(3) . 2_656
O2 Al1 O2 Al2 120.9(3) 2_656 2_656
O1 Al1 O2 Al6 120.9(3) 2_656 .
O1 Al1 O2 Al6 0.0(4) . .
O2 Al1 O2 Al6 -119.5(3) 2_656 .
O1 Al1 O2 Al7 -120.0(3) 2_656 .
O1 Al1 O2 Al7 119.2(3) . .
O2 Al1 O2 Al7 -0.35(17) 2_656 .
O13 Al6 O2 Al1 132.1(3) . .
O4 Al6 O2 Al1 37.0(3) . .
O7 Al6 O2 Al1 -39.3(3) . .
O11 Al6 O2 Al1 -134.2(3) . .
O15 Al6 O2 Al1 -179(100) . .
Al5 Al6 O2 Al1 -0.8(3) . .
Al7 Al6 O2 Al1 133.7(4) . .
Al2 Al6 O2 Al1 -133.8(4) 2_656 .
O13 Al6 O2 Al2 -94.1(2) . 2_656
O4 Al6 O2 Al2 170.8(2) . 2_656
O7 Al6 O2 Al2 94.5(2) . 2_656
O11 Al6 O2 Al2 -0.4(2) . 2_656
O15 Al6 O2 Al2 -45.3(12) . 2_656
Al5 Al6 O2 Al2 133.03(16) . 2_656
Al7 Al6 O2 Al2 -92.5(2) . 2_656
O13 Al6 O2 Al7 -1.7(2) . .
O4 Al6 O2 Al7 -96.7(2) . .
O7 Al6 O2 Al7 -173.0(2) . .
O11 Al6 O2 Al7 92.1(2) . .
O15 Al6 O2 Al7 47.1(12) . .
Al5 Al6 O2 Al7 -134.52(15) . .
Al2 Al6 O2 Al7 92.5(2) 2_656 .
O13 Al7 O2 Al1 -131.5(3) . .
O5 Al7 O2 Al1 -38.3(3) . .
O5 Al7 O2 Al1 40.0(3) 2_656 .
O14 Al7 O2 Al1 133.9(3) . .
O18 Al7 O2 Al1 173.1(11) . .
Al7 Al7 O2 Al1 0.6(3) 2_656 .
Al6 Al7 O2 Al1 -133.2(4) . .
Al2 Al7 O2 Al1 134.7(4) 2_656 .
O13 Al7 O2 Al2 93.8(2) . 2_656
O5 Al7 O2 Al2 -173.0(2) . 2_656
O5 Al7 O2 Al2 -94.7(2) 2_656 2_656
O14 Al7 O2 Al2 -0.8(2) . 2_656
O18 Al7 O2 Al2 38.4(13) . 2_656
Al7 Al7 O2 Al2 -134.12(17) 2_656 2_656
Al6 Al7 O2 Al2 92.1(2) . 2_656
O13 Al7 O2 Al6 1.7(2) . .
O5 Al7 O2 Al6 94.9(2) . .
O5 Al7 O2 Al6 173.18(19) 2_656 .
O14 Al7 O2 Al6 -92.9(2) . .
O18 Al7 O2 Al6 -53.7(13) . .
Al7 Al7 O2 Al6 133.80(16) 2_656 .
Al2 Al7 O2 Al6 -92.1(2) 2_656 .
O6 Al2 O3 Al3 -5.3(2) . .
O11 Al2 O3 Al3 13.1(19) 2_656 .
O14 Al2 O3 Al3 168.6(2) 2_656 .
O17 Al2 O3 Al3 -97.4(3) . .
O2 Al2 O3 Al3 86.0(2) 2_656 .
Al6 Al2 O3 Al3 77.7(3) 2_656 .
Al7 Al2 O3 Al3 130.38(19) 2_656 .
O6 Al3 O3 Al2 5.3(2) . .
O9 Al3 O3 Al2 -17(3) . .
O12 Al3 O3 Al2 -171.5(2) . .
O20 Al3 O3 Al2 97.4(3) . .
O1 Al3 O3 Al2 -88.1(3) . .
Al4 Al3 O3 Al2 -81.0(3) . .
Al5 Al3 O3 Al2 -131.28(19) . .
O10 Al5 O4 Al6 17(2) . .
O7 Al5 O4 Al6 -7.3(3) . .
O12 Al5 O4 Al6 168.6(2) . .
O16 Al5 O4 Al6 -100.1(3) . .
O1 Al5 O4 Al6 86.6(3) . .
Al3 Al5 O4 Al6 129.8(2) . .
Al4 Al5 O4 Al6 78.7(4) . .
O13 Al6 O4 Al5 -166.3(3) . .
O7 Al6 O4 Al5 7.3(3) . .
O11 Al6 O4 Al5 -14.7(17) . .
O15 Al6 O4 Al5 101.5(3) . .
O2 Al6 O4 Al5 -85.2(3) . .
Al7 Al6 O4 Al5 -129.8(2) . .
Al2 Al6 O4 Al5 -75.8(3) 2_656 .
O13 Al7 O5 Al7 166.0(2) . 2_656
O5 Al7 O5 Al7 -9.4(3) 2_656 2_656
O14 Al7 O5 Al7 21.8(18) . 2_656
O18 Al7 O5 Al7 -101.1(3) . 2_656
O2 Al7 O5 Al7 84.7(2) . 2_656
Al6 Al7 O5 Al7 129.11(17) . 2_656
Al2 Al7 O5 Al7 77.5(3) 2_656 2_656
O3 Al2 O6 Al3 5.3(2) . .
O11 Al2 O6 Al3 -172.2(2) 2_656 .
O14 Al2 O6 Al3 -43.9(19) 2_656 .
O17 Al2 O6 Al3 97.1(3) . .
O2 Al2 O6 Al3 -88.7(2) 2_656 .
Al6 Al2 O6 Al3 -133.02(18) 2_656 .
Al7 Al2 O6 Al3 -83.8(3) 2_656 .
O3 Al3 O6 Al2 -5.2(2) . .
O9 Al3 O6 Al2 172.5(2) . .
O12 Al3 O6 Al2 15.9(17) . .
O20 Al3 O6 Al2 -99.0(2) . .
O1 Al3 O6 Al2 88.3(2) . .
Al4 Al3 O6 Al2 134.80(18) . .
Al5 Al3 O6 Al2 81.7(3) . .
O4 Al5 O7 Al6 7.3(3) . .
O10 Al5 O7 Al6 -169.7(3) . .
O12 Al5 O7 Al6 -20(2) . .
O16 Al5 O7 Al6 98.8(3) . .
O1 Al5 O7 Al6 -86.6(3) . .
Al3 Al5 O7 Al6 -80.2(4) . .
Al4 Al5 O7 Al6 -133.1(2) . .
O13 Al6 O7 Al5 31.0(17) . .
O4 Al6 O7 Al5 -7.2(3) . .
O11 Al6 O7 Al5 169.3(3) . .
O15 Al6 O7 Al5 -100.4(3) . .
O2 Al6 O7 Al5 87.0(3) . .
Al7 Al6 O7 Al5 79.8(4) . .
Al2 Al6 O7 Al5 130.8(2) 2_656 .
O10 Al4 O8 Al4 166.9(2) . 2_656
O9 Al4 O8 Al4 23.5(19) . 2_656
O8 Al4 O8 Al4 -6.3(3) 2_656 2_656
O19 Al4 O8 Al4 -99.6(3) . 2_656
O1 Al4 O8 Al4 86.5(3) . 2_656
Al3 Al4 O8 Al4 77.2(4) . 2_656
Al5 Al4 O8 Al4 129.8(2) . 2_656
O10 Al4 O9 Al3 -80.4(3) . .
O8 Al4 O9 Al3 63.2(18) . .
O8 Al4 O9 Al3 92.2(3) 2_656 .
O19 Al4 O9 Al3 -173.5(3) . .
O1 Al4 O9 Al3 -0.7(3) . .
Al4 Al4 O9 Al3 82.9(3) 2_656 .
Al5 Al4 O9 Al3 -43.9(2) . .
O6 Al3 O9 Al4 -92.8(3) . .
O3 Al3 O9 Al4 -71(3) . .
O12 Al3 O9 Al4 83.7(3) . .
O20 Al3 O9 Al4 174.5(3) . .
O1 Al3 O9 Al4 0.8(3) . .
Al2 Al3 O9 Al4 -86.0(3) . .
Al5 Al3 O9 Al4 44.0(2) . .
O9 Al4 O10 Al5 81.3(3) . .
O8 Al4 O10 Al5 -93.0(3) . .
O8 Al4 O10 Al5 -51.8(16) 2_656 .
O19 Al4 O10 Al5 172.2(3) . .
O1 Al4 O10 Al5 0.1(2) . .
Al4 Al4 O10 Al5 -81.6(3) 2_656 .
Al3 Al4 O10 Al5 43.4(2) . .
O4 Al5 O10 Al4 70(2) . .
O7 Al5 O10 Al4 94.1(3) . .
O12 Al5 O10 Al4 -81.5(3) . .
O16 Al5 O10 Al4 -172.6(3) . .
O1 Al5 O10 Al4 -0.1(3) . .
Al6 Al5 O10 Al4 85.0(3) . .
Al3 Al5 O10 Al4 -43.3(2) . .
O13 Al6 O11 Al2 80.6(3) . 2_656
O4 Al6 O11 Al2 -71.1(16) . 2_656
O7 Al6 O11 Al2 -92.6(3) . 2_656
O15 Al6 O11 Al2 172.3(3) . 2_656
O2 Al6 O11 Al2 0.4(2) . 2_656
Al5 Al6 O11 Al2 -83.5(3) . 2_656
Al7 Al6 O11 Al2 44.9(2) . 2_656
O6 Al3 O12 Al5 75.2(17) . .
O3 Al3 O12 Al5 95.9(3) . .
O9 Al3 O12 Al5 -81.6(3) . .
O20 Al3 O12 Al5 -169.7(3) . .
O1 Al3 O12 Al5 2.0(2) . .
Al2 Al3 O12 Al5 88.8(3) . .
Al4 Al3 O12 Al5 -44.4(2) . .
O4 Al5 O12 Al3 -96.3(3) . .
O10 Al5 O12 Al3 80.3(3) . .
O7 Al5 O12 Al3 -70(2) . .
O16 Al5 O12 Al3 171.5(3) . .
O1 Al5 O12 Al3 -2.0(2) . .
Al6 Al5 O12 Al3 -86.6(3) . .
Al4 Al5 O12 Al3 44.3(2) . .
O4 Al6 O13 Al7 96.1(3) . .
O7 Al6 O13 Al7 58.9(16) . .
O11 Al6 O13 Al7 -79.5(3) . .
O15 Al6 O13 Al7 -169.4(3) . .
O2 Al6 O13 Al7 2.0(2) . .
Al5 Al6 O13 Al7 84.7(3) . .
Al2 Al6 O13 Al7 -41.7(2) 2_656 .
O5 Al7 O13 Al6 -96.9(3) . .
O5 Al7 O13 Al6 -67.8(16) 2_656 .
O14 Al7 O13 Al6 78.1(3) . .
O18 Al7 O13 Al6 168.8(2) . .
O2 Al7 O13 Al6 -1.9(2) . .
Al7 Al7 O13 Al6 -85.1(3) 2_656 .
Al2 Al7 O13 Al6 41.5(2) 2_656 .
O13 Al7 O14 Al2 -79.4(3) . 2_656
O5 Al7 O14 Al2 64.9(17) . 2_656
O5 Al7 O14 Al2 95.3(3) 2_656 2_656
O18 Al7 O14 Al2 -172.0(3) . 2_656
O2 Al7 O14 Al2 0.9(2) . 2_656
Al7 Al7 O14 Al2 83.5(3) 2_656 2_656
Al6 Al7 O14 Al2 -43.3(2) . 2_656
O6 Al3 O20 S1 -71.4(6) . .
O3 Al3 O20 S1 -149.2(6) . .
O9 Al3 O20 S1 25.5(6) . .
O12 Al3 O20 S1 116.6(6) . .
O1 Al3 O20 S1 63.3(18) . .
Al2 Al3 O20 S1 -110.7(6) . .
Al4 Al3 O20 S1 29.6(7) . .
Al5 Al3 O20 S1 107.9(6) . .
O21 Al8 O21 Al11 -119.9(3) 2 .
O22 Al8 O21 Al11 119.3(3) . .
O22 Al8 O21 Al11 1.0(4) 2 .
O21 Al8 O21 Al13 117.7(3) 2 .
O22 Al8 O21 Al13 -3.0(4) . .
O22 Al8 O21 Al13 -121.3(3) 2 .
O21 Al8 O21 Al12 0.47(17) 2 .
O22 Al8 O21 Al12 -120.3(3) . .
O22 Al8 O21 Al12 121.4(3) 2 .
O23 Al11 O21 Al8 37.6(3) . .
O32 Al11 O21 Al8 131.1(3) . .
O26 Al11 O21 Al8 -40.6(3) . .
O30 Al11 O21 Al8 -133.4(3) . .
O36 Al11 O21 Al8 -166.3(11) . .
Al10 Al11 O21 Al8 -0.8(3) . .
Al13 Al11 O21 Al8 -135.0(4) . .
Al12 Al11 O21 Al8 133.7(4) . .
O23 Al11 O21 Al13 172.6(2) . .
O32 Al11 O21 Al13 -93.9(2) . .
O26 Al11 O21 Al13 94.4(2) . .
O30 Al11 O21 Al13 1.6(2) . .
O36 Al11 O21 Al13 -31.3(13) . .
Al10 Al11 O21 Al13 134.21(16) . .
Al12 Al11 O21 Al13 -91.3(2) . .
O23 Al11 O21 Al12 -96.0(2) . .
O32 Al11 O21 Al12 -2.5(2) . .
O26 Al11 O21 Al12 -174.3(2) . .
O30 Al11 O21 Al12 93.0(2) . .
O36 Al11 O21 Al12 60.0(13) . .
Al10 Al11 O21 Al12 -134.45(16) . .
Al13 Al11 O21 Al12 91.3(2) . .
O33 Al13 O21 Al8 -131.1(3) . .
O25 Al13 O21 Al8 -35.3(3) . .
O27 Al13 O21 Al8 42.2(3) . .
O30 Al13 O21 Al8 133.8(3) . .
O35 Al13 O21 Al8 178.6(12) . .
Al14 Al13 O21 Al8 2.8(3) . .
Al11 Al13 O21 Al8 135.5(4) . .
Al12 Al13 O21 Al8 -131.8(4) . .
O33 Al13 O21 Al11 93.4(2) . .
O25 Al13 O21 Al11 -170.8(2) . .
O27 Al13 O21 Al11 -93.2(2) . .
O30 Al13 O21 Al11 -1.6(2) . .
O35 Al13 O21 Al11 43.2(14) . .
Al14 Al13 O21 Al11 -132.65(16) . .
Al12 Al13 O21 Al11 92.7(2) . .
O33 Al13 O21 Al12 0.7(2) . .
O25 Al13 O21 Al12 96.5(2) . .
O27 Al13 O21 Al12 174.1(2) . .
O30 Al13 O21 Al12 -94.3(2) . .
O35 Al13 O21 Al12 -49.5(14) . .
Al14 Al13 O21 Al12 134.66(16) . .
Al11 Al13 O21 Al12 -92.7(2) . .
O33 Al12 O21 Al8 131.3(3) . .
O24 Al12 O21 Al8 37.8(3) 2 .
O24 Al12 O21 Al8 -39.1(3) . .
O32 Al12 O21 Al8 -131.8(3) . .
O39 Al12 O21 Al8 -179(100) . .
Al12 Al12 O21 Al8 -0.8(3) 2 .
Al13 Al12 O21 Al8 132.0(4) . .
Al11 Al12 O21 Al8 -134.3(4) . .
O33 Al12 O21 Al11 -94.4(2) . .
O24 Al12 O21 Al11 172.2(2) 2 .
O24 Al12 O21 Al11 95.2(2) . .
O32 Al12 O21 Al11 2.5(2) . .
O39 Al12 O21 Al11 -44.5(13) . .
Al12 Al12 O21 Al11 133.51(17) 2 .
Al13 Al12 O21 Al11 -93.6(2) . .
O33 Al12 O21 Al13 -0.7(2) . .
O24 Al12 O21 Al13 -94.2(2) 2 .
O24 Al12 O21 Al13 -171.1(2) . .
O32 Al12 O21 Al13 96.2(2) . .
O39 Al12 O21 Al13 49.1(13) . .
Al12 Al12 O21 Al13 -132.86(17) 2 .
Al11 Al12 O21 Al13 93.6(2) . .
O21 Al8 O22 Al10 120.6(3) . 2
O21 Al8 O22 Al10 -0.7(3) 2 2
O22 Al8 O22 Al10 -120.2(3) 2 2
O21 Al8 O22 Al14 1.2(4) . .
O21 Al8 O22 Al14 -120.2(3) 2 .
O22 Al8 O22 Al14 120.4(3) 2 .
O21 Al8 O22 Al9 -119.5(3) . 2
O21 Al8 O22 Al9 119.2(3) 2 2
O22 Al8 O22 Al9 -0.29(16) 2 2
O29 Al14 O22 Al8 -133.0(3) . .
O27 Al14 O22 Al8 -39.7(3) . .
O34 Al14 O22 Al8 132.7(3) . .
O25 Al14 O22 Al8 39.8(3) . .
O40 Al14 O22 Al8 -175.1(12) . .
Al13 Al14 O22 Al8 0.4(3) . .
Al10 Al14 O22 Al8 133.1(4) 2 .
Al9 Al14 O22 Al8 -134.8(4) 2 .
O29 Al14 O22 Al10 93.9(2) . 2
O27 Al14 O22 Al10 -172.8(2) . 2
O34 Al14 O22 Al10 -0.4(2) . 2
O25 Al14 O22 Al10 -93.3(2) . 2
O40 Al14 O22 Al10 51.8(14) . 2
Al13 Al14 O22 Al10 -132.68(16) . 2
Al9 Al14 O22 Al10 92.1(2) 2 2
O29 Al14 O22 Al9 1.8(2) . 2
O27 Al14 O22 Al9 95.1(2) . 2
O34 Al14 O22 Al9 -92.5(2) . 2
O25 Al14 O22 Al9 174.6(2) . 2
O40 Al14 O22 Al9 -40.3(14) . 2
Al13 Al14 O22 Al9 135.22(16) . 2
Al10 Al14 O22 Al9 -92.1(2) 2 2
O32 Al11 O23 Al10 -167.4(2) . .
O26 Al11 O23 Al10 7.2(2) . .
O30 Al11 O23 Al10 -9.1(16) . .
O36 Al11 O23 Al10 99.4(2) . .
O21 Al11 O23 Al10 -84.9(2) . .
Al13 Al11 O23 Al10 -77.3(3) . .
Al12 Al11 O23 Al10 -130.01(19) . .
O31 Al10 O23 Al11 6(2) . .
O34 Al10 O23 Al11 169.1(2) 2 .
O26 Al10 O23 Al11 -7.2(2) . .
O37 Al10 O23 Al11 -100.8(2) . .
O22 Al10 O23 Al11 85.8(2) 2 .
Al14 Al10 O23 Al11 130.11(19) 2 .
Al9 Al10 O23 Al11 77.9(3) . .
O33 Al12 O24 Al12 12.1(15) . 2
O24 Al12 O24 Al12 -11.2(3) 2 2
O32 Al12 O24 Al12 164.4(2) . 2
O39 Al12 O24 Al12 -103.2(3) . 2
O21 Al12 O24 Al12 84.5(2) . 2
Al13 Al12 O24 Al12 75.2(3) . 2
Al11 Al12 O24 Al12 127.43(18) . 2
O33 Al13 O25 Al14 167.8(2) . .
O27 Al13 O25 Al14 -6.9(2) . .
O30 Al13 O25 Al14 0.3(14) . .
O35 Al13 O25 Al14 -101.3(2) . .
O21 Al13 O25 Al14 84.6(2) . .
Al11 Al13 O25 Al14 75.0(3) . .
Al12 Al13 O25 Al14 130.38(18) . .
O29 Al14 O25 Al13 -23.5(19) . .
O27 Al14 O25 Al13 7.0(2) . .
O34 Al14 O25 Al13 -168.0(2) . .
O40 Al14 O25 Al13 101.1(3) . .
O22 Al14 O25 Al13 -85.9(2) . .
Al10 Al14 O25 Al13 -129.13(18) 2 .
Al9 Al14 O25 Al13 -80.1(3) 2 .
O23 Al11 O26 Al10 -7.0(2) . .
O32 Al11 O26 Al10 28.0(16) . .
O30 Al11 O26 Al10 170.5(2) . .
O36 Al11 O26 Al10 -100.6(2) . .
O21 Al11 O26 Al10 88.1(2) . .
Al13 Al11 O26 Al10 131.56(19) . .
Al12 Al11 O26 Al10 82.1(3) . .
O31 Al10 O26 Al11 -171.4(2) . .
O23 Al10 O26 Al11 7.0(2) . .
O34 Al10 O26 Al11 -21(2) 2 .
O37 Al10 O26 Al11 97.8(2) . .
O22 Al10 O26 Al11 -88.5(2) 2 .
Al14 Al10 O26 Al11 -81.4(3) 2 .
Al9 Al10 O26 Al11 -133.43(19) . .
O33 Al13 O27 Al14 -35(2) . .
O25 Al13 O27 Al14 6.7(2) . .
O30 Al13 O27 Al14 -171.9(2) . .
O35 Al13 O27 Al14 97.5(3) . .
O21 Al13 O27 Al14 -89.8(2) . .
Al11 Al13 O27 Al14 -132.83(19) . .
Al12 Al13 O27 Al14 -83.4(3) . .
O29 Al14 O27 Al13 169.1(2) . .
O34 Al14 O27 Al13 28.6(18) . .
O25 Al14 O27 Al13 -6.9(2) . .
O40 Al14 O27 Al13 -100.2(3) . .
O22 Al14 O27 Al13 88.5(2) . .
Al10 Al14 O27 Al13 81.4(3) 2 .
Al9 Al14 O27 Al13 132.43(19) 2 .
O29 Al9 O28 Al9 -167.1(2) 2 2
O31 Al9 O28 Al9 -33(2) . 2
O28 Al9 O28 Al9 7.6(3) 2 2
O38 Al9 O28 Al9 100.8(2) . 2
O22 Al9 O28 Al9 -86.5(2) 2 2
Al10 Al9 O28 Al9 -80.1(3) . 2
Al14 Al9 O28 Al9 -130.09(18) 2 2
O27 Al14 O29 Al9 -95.4(3) . 2
O34 Al14 O29 Al9 79.1(3) . 2
O25 Al14 O29 Al9 -65.5(18) . 2
O40 Al14 O29 Al9 169.7(3) . 2
O22 Al14 O29 Al9 -2.1(3) . 2
Al13 Al14 O29 Al9 -85.8(3) . 2
Al10 Al14 O29 Al9 40.9(2) 2 2
O33 Al13 O30 Al11 -80.0(2) . .
O25 Al13 O30 Al11 87.5(13) . .
O27 Al13 O30 Al11 94.5(2) . .
O35 Al13 O30 Al11 -170.8(2) . .
O21 Al13 O30 Al11 1.8(2) . .
Al14 Al13 O30 Al11 87.7(3) . .
Al12 Al13 O30 Al11 -43.46(19) . .
O23 Al11 O30 Al13 -78.7(15) . .
O32 Al11 O30 Al13 79.6(2) . .
O26 Al11 O30 Al13 -94.6(2) . .
O36 Al11 O30 Al13 172.4(2) . .
O21 Al11 O30 Al13 -1.8(2) . .
Al10 Al11 O30 Al13 -86.3(3) . .
Al12 Al11 O30 Al13 43.06(19) . .
O23 Al10 O31 Al9 81(2) . .
O34 Al10 O31 Al9 -82.3(3) 2 .
O26 Al10 O31 Al9 93.9(3) . .
O37 Al10 O31 Al9 -172.3(2) . .
O22 Al10 O31 Al9 0.3(2) 2 .
Al11 Al10 O31 Al9 86.2(3) . .
Al14 Al10 O31 Al9 -43.8(2) 2 .
O28 Al9 O31 Al10 -54.5(19) . .
O29 Al9 O31 Al10 79.5(3) 2 .
O28 Al9 O31 Al10 -94.4(3) 2 .
O38 Al9 O31 Al10 171.6(2) . .
O22 Al9 O31 Al10 -0.3(2) 2 .
Al9 Al9 O31 Al10 -83.2(3) 2 .
Al14 Al9 O31 Al10 43.2(2) 2 .
O23 Al11 O32 Al12 98.0(3) . .
O26 Al11 O32 Al12 63.8(16) . .
O30 Al11 O32 Al12 -78.6(3) . .
O36 Al11 O32 Al12 -167.6(2) . .
O21 Al11 O32 Al12 3.0(2) . .
Al10 Al11 O32 Al12 87.5(3) . .
Al13 Al11 O32 Al12 -40.4(2) . .
O33 Al12 O32 Al11 76.6(3) . .
O24 Al12 O32 Al11 -75.1(13) 2 .
O24 Al12 O32 Al11 -98.8(3) . .
O39 Al12 O32 Al11 168.4(2) . .
O21 Al12 O32 Al11 -2.9(2) . .
Al12 Al12 O32 Al11 -86.0(3) 2 .
Al13 Al12 O32 Al11 40.4(2) . .
O24 Al12 O33 Al13 97.3(3) 2 .
O24 Al12 O33 Al13 74.6(15) . .
O32 Al12 O33 Al13 -77.6(3) . .
O39 Al12 O33 Al13 -170.1(3) . .
O21 Al12 O33 Al13 0.8(3) . .
Al12 Al12 O33 Al13 84.7(3) 2 .
Al11 Al12 O33 Al13 -41.7(2) . .
O25 Al13 O33 Al12 -97.1(3) . .
O27 Al13 O33 Al12 -57(2) . .
O30 Al13 O33 Al12 80.6(3) . .
O35 Al13 O33 Al12 171.0(3) . .
O21 Al13 O33 Al12 -0.9(3) . .
Al14 Al13 O33 Al12 -86.6(3) . .
Al11 Al13 O33 Al12 42.1(2) . .
O29 Al14 O34 Al10 -79.4(3) . 2
O27 Al14 O34 Al10 61.0(18) . 2
O25 Al14 O34 Al10 95.9(3) . 2
O40 Al14 O34 Al10 -169.9(3) . 2
O22 Al14 O34 Al10 0.4(2) . 2
Al13 Al14 O34 Al10 85.6(3) . 2
Al9 Al14 O34 Al10 -43.5(2) 2 2
O29 Al14 O40 S2 108.1(15) . .
O27 Al14 O40 S2 14.2(16) . .
O34 Al14 O40 S2 -159.1(15) . .
O25 Al14 O40 S2 -65.3(15) . .
O22 Al14 O40 S2 149.4(13) . .
Al13 Al14 O40 S2 -26.0(16) . .
Al10 Al14 O40 S2 -167.2(14) 2 .
Al9 Al14 O40 S2 115.7(15) 2 .
Al3 O20 S1 O42 121.0(8) . .
Al3 O20 S1 O41 -2.1(11) . .
Al3 O20 S1 O43 -122.7(7) . .
Al14 O40 S2 O45 156.1(14) . .
Al14 O40 S2 O44 26.0(19) . .
Al14 O40 S2 O46 -84.5(17) . .
O53 S4 O51 O52' 140.0(13) . .
O53' S4 O51 O52' 86.7(15) . .
O54 S4 O51 O52' -84.0(12) . .
O51' S4 O51 O52' -177.4(14) . .
O52 S4 O51 O52' 29.3(15) . .
O51 S4 O51' O53 -135.2(10) . .
O53' S4 O51' O53 -10.6(10) . .
O54 S4 O51' O53 109.6(8) . .
O52' S4 O51' O53 -137.0(9) . .
O52 S4 O51' O53 -55(2) . .
O51 S4 O52 O53' 126.0(10) . .
O53 S4 O52 O53' 7.1(12) . .
O54 S4 O52 O53' -110.1(8) . .
O52' S4 O52 O53' 145.7(10) . .
O51' S4 O52 O53' 55(2) . .
O53 S4 O52' O51 -65.0(18) . .
O53' S4 O52' O51 -118.9(13) . .
O54 S4 O52' O51 113.1(12) . .
O51' S4 O52' O51 2.5(14) . .
O52 S4 O52' O51 -149.9(15) . .
O51 S4 O53 O53' -120.9(12) . .
O54 S4 O53 O53' 101.0(10) . .
O52' S4 O53 O53' -81.1(15) . .
O51' S4 O53 O53' -166.2(13) . .
O52 S4 O53 O53' -7.9(13) . .
O51 S4 O53 O51' 45.4(10) . .
O53' S4 O53 O51' 166.2(13) . .
O54 S4 O53 O51' -92.8(8) . .
O52' S4 O53 O51' 85.2(13) . .
O52 S4 O53 O51' 158.3(10) . .
S4 O51' O53 O53' 14.8(14) . .
O51' O53 O53' S4 -14.5(14) . .
S4 O53 O53' O52 13(2) . .
O51' O53 O53' O52 -2(3) . .
O51 S4 O53' O53 88.2(14) . .
O54 S4 O53' O53 -100.8(11) . .
O52' S4 O53' O53 134.3(11) . .
O51' S4 O53' O53 12.7(12) . .
O52 S4 O53' O53 170.5(16) . .
O51 S4 O53' O52 -82.3(14) . .
O53 S4 O53' O52 -170.5(16) . .
O54 S4 O53' O52 88.7(11) . .
O52' S4 O53' O52 -36.2(12) . .
O51' S4 O53' O52 -157.8(11) . .
S4 O52 O53' O53 -13(2) . .
